data_1518874
loop_
_publ_author_name
'Tursina, Anna'
'Khamitcaeva, Emma'
'Gribanov, Alexander'
'Gnida, Daniel'
'Kaczorowski, Dariusz'

_publ_section_title
;
 CePd2Al2, CePd3Al3, and CePd4Al4-A New Homologous Series Built of
 CaBe2Ge2- and CsCl-type Units.
;
_journal_issue 7
_journal_name_full 'Inorganic chemistry'
_journal_page_first 3439
_journal_page_last 3445
_journal_paper_doi 10.1021/ic503110c
_journal_volume 54
_journal_year 2015
_chemical_formula_moiety 'Al3.94 Ce Pd4.07'
_chemical_formula_sum 'Al3.94 Ce Pd4.07'
_chemical_formula_weight 678.80
_chemical_name_systematic
;
 ?
;
_space_group_IT_number 129
_symmetry_cell_setting tetragonal
_symmetry_space_group_name_Hall '-P 4a 2a'
_symmetry_space_group_name_H-M 'P 4/n m m :2'
_atom_sites_solution_hydrogens -
_atom_sites_solution_primary direct
_atom_sites_solution_secondary difmap
_audit_creation_method SHELXL-97
_cell_angle_alpha 90.00
_cell_angle_beta 90.00
_cell_angle_gamma 90.00
_cell_formula_units_Z 2
_cell_length_a 4.325(2)
_cell_length_b 4.325(2)
_cell_length_c 16.230(5)
_cell_measurement_reflns_used 25
_cell_measurement_temperature 293(2)
_cell_measurement_theta_max 12.87
_cell_measurement_theta_min 8.44
_cell_volume 303.6(2)
_computing_structure_refinement 'SHELXL-97 (Sheldrick, 1997)'
_diffrn_ambient_temperature 293(2)
_diffrn_measured_fraction_theta_full 1.000
_diffrn_measured_fraction_theta_max 1.000
_diffrn_measurement_device_type 'Enraf-Nonius CAD4'
_diffrn_measurement_method \w-scans
_diffrn_radiation_monochromator graphite
_diffrn_radiation_source 'fine-focus sealed tube'
_diffrn_radiation_type AgK\a
_diffrn_radiation_wavelength 0.56087
_diffrn_reflns_av_R_equivalents 0.0997
_diffrn_reflns_av_sigmaI/netI 0.0973
_diffrn_reflns_limit_h_max 6
_diffrn_reflns_limit_h_min 0
_diffrn_reflns_limit_k_max 6
_diffrn_reflns_limit_k_min 0
_diffrn_reflns_limit_l_max 0
_diffrn_reflns_limit_l_min -24
_diffrn_reflns_number 676
_diffrn_reflns_theta_full 24.96
_diffrn_reflns_theta_max 24.96
_diffrn_reflns_theta_min 0.99
_diffrn_standards_decay_% 1
_diffrn_standards_interval_count 100
_diffrn_standards_number 2
_exptl_absorpt_coefficient_mu 10.334
_exptl_absorpt_correction_T_max 0.811
_exptl_absorpt_correction_T_min 0.672
_exptl_absorpt_correction_type psi-scan
_exptl_absorpt_process_details 'WinGX (Farrugia, 1998)'
_exptl_crystal_colour metallic_light_gold
_exptl_crystal_density_diffrn 7.426
_exptl_crystal_density_method 'not measured'
_exptl_crystal_description prism
_exptl_crystal_F_000 592
_exptl_crystal_size_max 0.05
_exptl_crystal_size_mid 0.04
_exptl_crystal_size_min 0.03
_refine_diff_density_max 5.338
_refine_diff_density_min -2.724
_refine_diff_density_rms 0.939
_refine_ls_extinction_coef -
_refine_ls_extinction_expression Fc^*^=kFc[1+0.001xFc^2^\l^3^/sin(2\q)]^-1/4^
_refine_ls_extinction_method SHELXL
_refine_ls_goodness_of_fit_ref 0.816
_refine_ls_hydrogen_treatment none
_refine_ls_matrix_type full
_refine_ls_number_parameters 25
_refine_ls_number_reflns 390
_refine_ls_number_restraints 0
_refine_ls_restrained_S_all 0.816
_refine_ls_R_factor_all 0.0917
_refine_ls_R_factor_gt 0.0460
_refine_ls_shift/su_max 0.000
_refine_ls_shift/su_mean 0.000
_refine_ls_structure_factor_coef Fsqd
_refine_ls_weighting_details 'calc w=1/[\s^2^(Fo^2^)+(0.1000P)^2^+0.0000P] where P=(Fo^2^+2Fc^2^)/3'
_refine_ls_weighting_scheme calc
_refine_ls_wR_factor_gt 0.1109
_refine_ls_wR_factor_ref 0.1352
_reflns_number_gt 245
_reflns_number_total 390
_reflns_threshold_expression >2sigma(I)
_cod_data_source_file ic503110c_si_001.cif
_cod_data_source_block CePd4Al4
_cod_depositor_comments 'Adding full bibliography for 1518872--1518874.cif.'
_cod_original_sg_symbol_H-M 'P 4 / n m m'
_cod_database_code 1518874

loop_
_symmetry_equiv_pos_as_xyz
'x, y, z'
'x+1/2, -y, -z'
'-x+1/2, -y+1/2, z'
'-x, y+1/2, -z'
'y+1/2, x+1/2, -z'
'y, -x+1/2, z'
'-y+1/2, x, z'
'-y, -x, -z'
'-x, -y, -z'
'-x-1/2, y, z'
'x-1/2, y-1/2, -z'
'x, -y-1/2, z'
'-y-1/2, -x-1/2, z'
'-y, x-1/2, -z'
'y-1/2, -x, -z'
'y, x, z'

loop_
_atom_site_label
_atom_site_type_symbol
_atom_site_fract_x
_atom_site_fract_y
_atom_site_fract_z
_atom_site_U_iso_or_equiv
_atom_site_adp_type
_atom_site_occupancy
_atom_site_symmetry_multiplicity
_atom_site_calc_flag
_atom_site_refinement_flags
Ce Ce 0.2500 0.2500 0.84043(11) 0.0078(4) Uani 1 8 d S
Pd1 Pd 0.2500 0.2500 0.07971(14) 0.0093(6) Uani 1 8 d S
Pd3 Pd 0.7500 0.2500 0.31888(8) 0.0081(4) Uani 1 4 d S
Pd4 Pd 0.7500 0.2500 0.5000 0.0078(5) Uani 1 8 d S
Al1 Al 0.2500 0.2500 0.2315(6) 0.0111(19) Uani 1 8 d S
Al3 Al 0.2500 0.2500 0.4099(6) 0.0057(16) Uani 1 8 d S
Al4 Al 0.2500 0.2500 0.5966(6) 0.0075(16) Uani 1 8 d S
Al5 Al 0.7500 0.2500 0.0000 0.015(2) Uani 0.934(15) 8 d SP
Pd5 Pd 0.7500 0.2500 0.0000 0.015(2) Uani 0.066(15) 8 d SP

loop_
_atom_site_aniso_label
_atom_site_aniso_U_11
_atom_site_aniso_U_22
_atom_site_aniso_U_33
_atom_site_aniso_U_23
_atom_site_aniso_U_13
_atom_site_aniso_U_12
Ce 0.0083(6) 0.0083(6) 0.0067(6) 0.000 0.000 0.000
Pd1 0.0099(7) 0.0099(7) 0.0080(9) 0.000 0.000 0.000
Pd3 0.0069(7) 0.0099(8) 0.0075(6) 0.000 0.000 0.000
Pd4 0.0090(7) 0.0090(7) 0.0055(8) 0.000 0.000 0.000
Al1 0.015(3) 0.015(3) 0.004(3) 0.000 0.000 0.000
Al3 0.004(2) 0.004(2) 0.010(3) 0.000 0.000 0.000
Al4 0.006(2) 0.006(2) 0.011(4) 0.000 0.000 0.000
Al5 0.015(3) 0.015(3) 0.013(4) 0.000 0.000 0.000
Pd5 0.015(3) 0.015(3) 0.013(4) 0.000 0.000 0.000

loop_
_atom_type_symbol
_atom_type_description
_atom_type_scat_dispersion_real
_atom_type_scat_dispersion_imag
_atom_type_scat_source
Al Al 0.0406 0.0313 'International Tables Vol C Tables 4.2.6.8 and 6.1.1.4'
Ce Ce -0.5890 1.7358 'International Tables Vol C Tables 4.2.6.8 and 6.1.1.4'
Pd Pd -1.9556 0.6546 'International Tables Vol C Tables 4.2.6.8 and 6.1.1.4'

loop_
_geom_angle_atom_site_label_1
_geom_angle_atom_site_label_2
_geom_angle_atom_site_label_3
_geom_angle
_geom_angle_site_symmetry_1
_geom_angle_site_symmetry_3
Al1 Ce Al1 138.2(3) 9_556 9_666
Al1 Ce Al1 82.70(10) 9_556 9_566
Al1 Ce Al1 82.70(10) 9_666 9_566
Al1 Ce Al1 82.70(10) 9_556 9_656
Al1 Ce Al1 82.70(10) 9_666 9_656
Al1 Ce Al1 138.2(3) 9_566 9_656
Al1 Ce Pd1 177.92(16) 9_556 9_666
Al1 Ce Pd1 43.85(15) 9_666 9_666
Al1 Ce Pd1 98.00(6) 9_566 9_666
Al1 Ce Pd1 98.00(6) 9_656 9_666
Al1 Ce Pd1 43.85(15) 9_556 9_556
Al1 Ce Pd1 177.92(16) 9_666 9_556
Al1 Ce Pd1 98.00(6) 9_566 9_556
Al1 Ce Pd1 98.00(6) 9_656 9_556
Pd1 Ce Pd1 134.07(9) 9_666 9_556
Al1 Ce Pd1 98.00(5) 9_556 9_656
Al1 Ce Pd1 98.00(5) 9_666 9_656
Al1 Ce Pd1 177.92(16) 9_566 9_656
Al1 Ce Pd1 43.85(15) 9_656 9_656
Pd1 Ce Pd1 81.24(3) 9_666 9_656
Pd1 Ce Pd1 81.24(3) 9_556 9_656
Al1 Ce Pd1 98.00(5) 9_556 9_566
Al1 Ce Pd1 98.00(5) 9_666 9_566
Al1 Ce Pd1 43.85(15) 9_566 9_566
Al1 Ce Pd1 177.92(16) 9_656 9_566
Pd1 Ce Pd1 81.24(3) 9_666 9_566
Pd1 Ce Pd1 81.24(3) 9_556 9_566
Pd1 Ce Pd1 134.07(9) 9_656 9_566
Al1 Ce Pd3 45.79(12) 9_556 9_656
Al1 Ce Pd3 98.65(14) 9_666 9_656
Al1 Ce Pd3 98.65(14) 9_566 9_656
Al1 Ce Pd3 45.79(12) 9_656 9_656
Pd1 Ce Pd3 135.81(4) 9_666 9_656
Pd1 Ce Pd3 83.20(4) 9_556 9_656
Pd1 Ce Pd3 83.20(4) 9_656 9_656
Pd1 Ce Pd3 135.81(4) 9_566 9_656
Al1 Ce Pd3 45.79(12) 9_556 5_446
Al1 Ce Pd3 98.65(14) 9_666 5_446
Al1 Ce Pd3 45.79(12) 9_566 5_446
Al1 Ce Pd3 98.65(14) 9_656 5_446
Pd1 Ce Pd3 135.81(4) 9_666 5_446
Pd1 Ce Pd3 83.20(4) 9_556 5_446
Pd1 Ce Pd3 135.81(4) 9_656 5_446
Pd1 Ce Pd3 83.20(4) 9_566 5_446
Pd3 Ce Pd3 53.96(3) 9_656 5_446
Al1 Ce Pd3 98.65(14) 9_556 5_546
Al1 Ce Pd3 45.79(12) 9_666 5_546
Al1 Ce Pd3 98.65(14) 9_566 5_546
Al1 Ce Pd3 45.79(12) 9_656 5_546
Pd1 Ce Pd3 83.20(4) 9_666 5_546
Pd1 Ce Pd3 135.81(4) 9_556 5_546
Pd1 Ce Pd3 83.20(4) 9_656 5_546
Pd1 Ce Pd3 135.81(4) 9_566 5_546
Pd3 Ce Pd3 53.96(3) 9_656 5_546
Pd3 Ce Pd3 79.81(5) 5_446 5_546
Al1 Ce Pd3 98.65(14) 9_556 9_666
Al1 Ce Pd3 45.79(12) 9_666 9_666
Al1 Ce Pd3 45.79(12) 9_566 9_666
Al1 Ce Pd3 98.65(14) 9_656 9_666
Pd1 Ce Pd3 83.20(4) 9_666 9_666
Pd1 Ce Pd3 135.81(4) 9_556 9_666
Pd1 Ce Pd3 135.81(4) 9_656 9_666
Pd1 Ce Pd3 83.20(4) 9_566 9_666
Pd3 Ce Pd3 79.81(5) 9_656 9_666
Pd3 Ce Pd3 53.96(3) 5_446 9_666
Pd3 Ce Pd3 53.96(3) 5_546 9_666
Al1 Ce Pd5 134.19(12) 9_556 9_666
Al1 Ce Pd5 81.38(13) 9_666 9_666
Al1 Ce Pd5 81.38(13) 9_566 9_666
Al1 Ce Pd5 134.19(12) 9_656 9_666
Pd1 Ce Pd5 44.21(3) 9_666 9_666
Pd1 Ce Pd5 96.76(5) 9_556 9_666
Pd1 Ce Pd5 96.76(5) 9_656 9_666
Pd1 Ce Pd5 44.21(3) 9_566 9_666
Pd3 Ce Pd5 179.96(4) 9_656 9_666
Pd3 Ce Pd5 126.07(2) 5_446 9_666
Pd3 Ce Pd5 126.07(2) 5_546 9_666
Pd3 Ce Pd5 100.23(3) 9_666 9_666
Al1 Ce Pd5 134.19(12) 9_556 1_556
Al1 Ce Pd5 81.38(13) 9_666 1_556
Al1 Ce Pd5 134.19(12) 9_566 1_556
Al1 Ce Pd5 81.38(13) 9_656 1_556
Pd1 Ce Pd5 44.21(3) 9_666 1_556
Pd1 Ce Pd5 96.76(5) 9_556 1_556
Pd1 Ce Pd5 44.21(3) 9_656 1_556
Pd1 Ce Pd5 96.76(5) 9_566 1_556
Pd3 Ce Pd5 126.07(2) 9_656 1_556
Pd3 Ce Pd5 179.96(4) 5_446 1_556
Pd3 Ce Pd5 100.23(3) 5_546 1_556
Pd3 Ce Pd5 126.07(2) 9_666 1_556
Pd5 Ce Pd5 53.90(3) 9_666 1_556
Al1 Ce Al5 134.19(12) 9_556 9_666
Al1 Ce Al5 81.38(13) 9_666 9_666
Al1 Ce Al5 81.38(13) 9_566 9_666
Al1 Ce Al5 134.19(12) 9_656 9_666
Pd1 Ce Al5 44.21(3) 9_666 9_666
Pd1 Ce Al5 96.76(5) 9_556 9_666
Pd1 Ce Al5 96.76(5) 9_656 9_666
Pd1 Ce Al5 44.21(3) 9_566 9_666
Pd3 Ce Al5 179.96(4) 9_656 9_666
Pd3 Ce Al5 126.07(2) 5_446 9_666
Pd3 Ce Al5 126.07(2) 5_546 9_666
Pd3 Ce Al5 100.23(3) 9_666 9_666
Pd5 Ce Al5 0.0 9_666 9_666
Pd5 Ce Al5 53.90(3) 1_556 9_666
Al1 Ce Al5 134.19(12) 9_556 1_556
Al1 Ce Al5 81.38(13) 9_666 1_556
Al1 Ce Al5 134.19(12) 9_566 1_556
Al1 Ce Al5 81.38(13) 9_656 1_556
Pd1 Ce Al5 44.21(3) 9_666 1_556
Pd1 Ce Al5 96.76(5) 9_556 1_556
Pd1 Ce Al5 44.21(3) 9_656 1_556
Pd1 Ce Al5 96.76(5) 9_566 1_556
Pd3 Ce Al5 126.07(2) 9_656 1_556
Pd3 Ce Al5 179.96(4) 5_446 1_556
Pd3 Ce Al5 100.23(3) 5_546 1_556
Pd3 Ce Al5 126.07(2) 9_666 1_556
Pd5 Ce Al5 53.90(3) 9_666 1_556
Pd5 Ce Al5 0.0 1_556 1_556
Al5 Ce Al5 53.90(3) 9_666 1_556
Al1 Ce Pd5 81.38(13) 9_556 9_656
Al1 Ce Pd5 134.19(12) 9_666 9_656
Al1 Ce Pd5 134.19(12) 9_566 9_656
Al1 Ce Pd5 81.38(13) 9_656 9_656
Pd1 Ce Pd5 96.76(5) 9_666 9_656
Pd1 Ce Pd5 44.21(3) 9_556 9_656
Pd1 Ce Pd5 44.21(3) 9_656 9_656
Pd1 Ce Pd5 96.76(5) 9_566 9_656
Pd3 Ce Pd5 100.23(3) 9_656 9_656
Pd3 Ce Pd5 126.07(2) 5_446 9_656
Pd3 Ce Pd5 126.07(2) 5_546 9_656
Pd3 Ce Pd5 179.96(4) 9_666 9_656
Pd5 Ce Pd5 79.73(5) 9_666 9_656
Pd5 Ce Pd5 53.90(3) 1_556 9_656
Al5 Ce Pd5 79.73(5) 9_666 9_656
Al5 Ce Pd5 53.90(3) 1_556 9_656
Al1 Ce Al5 81.38(13) 9_556 9_656
Al1 Ce Al5 134.19(12) 9_666 9_656
Al1 Ce Al5 134.19(12) 9_566 9_656
Al1 Ce Al5 81.38(13) 9_656 9_656
Pd1 Ce Al5 96.76(5) 9_666 9_656
Pd1 Ce Al5 44.21(3) 9_556 9_656
Pd1 Ce Al5 44.21(3) 9_656 9_656
Pd1 Ce Al5 96.76(5) 9_566 9_656
Pd3 Ce Al5 100.23(3) 9_656 9_656
Pd3 Ce Al5 126.07(2) 5_446 9_656
Pd3 Ce Al5 126.07(2) 5_546 9_656
Pd3 Ce Al5 179.96(4) 9_666 9_656
Pd5 Ce Al5 79.73(5) 9_666 9_656
Pd5 Ce Al5 53.90(3) 1_556 9_656
Al5 Ce Al5 79.73(5) 9_666 9_656
Al5 Ce Al5 53.90(3) 1_556 9_656
Pd5 Ce Al5 0.0 9_656 9_656
Al1 Ce Pd5 81.38(13) 9_556 1_456
Al1 Ce Pd5 134.19(12) 9_666 1_456
Al1 Ce Pd5 81.38(13) 9_566 1_456
Al1 Ce Pd5 134.19(12) 9_656 1_456
Pd1 Ce Pd5 96.76(5) 9_666 1_456
Pd1 Ce Pd5 44.21(3) 9_556 1_456
Pd1 Ce Pd5 96.76(5) 9_656 1_456
Pd1 Ce Pd5 44.21(3) 9_566 1_456
Pd3 Ce Pd5 126.07(2) 9_656 1_456
Pd3 Ce Pd5 100.23(3) 5_446 1_456
Pd3 Ce Pd5 179.96(4) 5_546 1_456
Pd3 Ce Pd5 126.07(2) 9_666 1_456
Pd5 Ce Pd5 53.90(3) 9_666 1_456
Pd5 Ce Pd5 79.73(5) 1_556 1_456
Al5 Ce Pd5 53.90(3) 9_666 1_456
Al5 Ce Pd5 79.73(5) 1_556 1_456
Pd5 Ce Pd5 53.90(3) 9_656 1_456
Al5 Ce Pd5 53.90(3) 9_656 1_456
Al1 Ce Al5 81.38(13) 9_556 1_456
Al1 Ce Al5 134.19(12) 9_666 1_456
Al1 Ce Al5 81.38(13) 9_566 1_456
Al1 Ce Al5 134.19(12) 9_656 1_456
Pd1 Ce Al5 96.76(5) 9_666 1_456
Pd1 Ce Al5 44.21(3) 9_556 1_456
Pd1 Ce Al5 96.76(5) 9_656 1_456
Pd1 Ce Al5 44.21(3) 9_566 1_456
Pd3 Ce Al5 126.07(2) 9_656 1_456
Pd3 Ce Al5 100.23(3) 5_446 1_456
Pd3 Ce Al5 179.96(4) 5_546 1_456
Pd3 Ce Al5 126.07(2) 9_666 1_456
Pd5 Ce Al5 53.90(3) 9_666 1_456
Pd5 Ce Al5 79.73(5) 1_556 1_456
Al5 Ce Al5 53.90(3) 9_666 1_456
Al5 Ce Al5 79.73(5) 1_556 1_456
Pd5 Ce Al5 53.90(3) 9_656 1_456
Al5 Ce Al5 53.90(3) 9_656 1_456
Pd5 Ce Al5 0.0 1_456 1_456
Al1 Ce Al4 69.12(15) 9_556 .
Al1 Ce Al4 69.12(15) 9_666 .
Al1 Ce Al4 69.12(15) 9_566 .
Al1 Ce Al4 69.12(15) 9_656 .
Pd1 Ce Al4 112.97(4) 9_666 .
Pd1 Ce Al4 112.97(4) 9_556 .
Pd1 Ce Al4 112.97(4) 9_656 .
Pd1 Ce Al4 112.97(4) 9_566 .
Pd3 Ce Al4 39.91(3) 9_656 .
Pd3 Ce Al4 39.91(3) 5_446 .
Pd3 Ce Al4 39.91(3) 5_546 .
Pd3 Ce Al4 39.91(3) 9_666 .
Pd5 Ce Al4 140.14(2) 9_666 .
Pd5 Ce Al4 140.14(2) 1_556 .
Al5 Ce Al4 140.14(2) 9_666 .
Al5 Ce Al4 140.14(2) 1_556 .
Pd5 Ce Al4 140.14(2) 9_656 .
Al5 Ce Al4 140.14(2) 9_656 .
Pd5 Ce Al4 140.14(2) 1_456 .
Al5 Ce Al4 140.14(2) 1_456 .
Al1 Pd1 Pd5 120.89(5) . 9_655
Al1 Pd1 Pd5 120.89(5) . 1_455
Pd5 Pd1 Pd5 74.72(4) 9_655 1_455
Al1 Pd1 Al5 120.89(5) . 9_655
Pd5 Pd1 Al5 0.0 9_655 9_655
Pd5 Pd1 Al5 74.72(4) 1_455 9_655
Al1 Pd1 Al5 120.89(5) . 1_455
Pd5 Pd1 Al5 74.72(4) 9_655 1_455
Pd5 Pd1 Al5 0.0 1_455 1_455
Al5 Pd1 Al5 74.72(4) 9_655 1_455
Al1 Pd1 Pd5 120.89(5) . 9_665
Pd5 Pd1 Pd5 118.22(9) 9_655 9_665
Pd5 Pd1 Pd5 74.72(4) 1_455 9_665
Al5 Pd1 Pd5 118.22(9) 9_655 9_665
Al5 Pd1 Pd5 74.72(4) 1_455 9_665
Al1 Pd1 Al5 120.89(5) . .
Pd5 Pd1 Al5 74.72(4) 9_655 .
Pd5 Pd1 Al5 118.22(9) 1_455 .
Al5 Pd1 Al5 74.72(4) 9_655 .
Al5 Pd1 Al5 118.22(9) 1_455 .
Pd5 Pd1 Al5 74.72(4) 9_665 .
Al1 Pd1 Al5 120.89(5) . 9_665
Pd5 Pd1 Al5 118.22(9) 9_655 9_665
Pd5 Pd1 Al5 74.72(4) 1_455 9_665
Al5 Pd1 Al5 118.22(9) 9_655 9_665
Al5 Pd1 Al5 74.72(4) 1_455 9_665
Pd5 Pd1 Al5 0.0 9_665 9_665
Al5 Pd1 Al5 74.72(4) . 9_665
Al1 Pd1 Ce 67.03(4) . 9_666
Pd5 Pd1 Ce 139.379(16) 9_655 9_666
Pd5 Pd1 Ce 139.379(16) 1_455 9_666
Al5 Pd1 Ce 139.379(16) 9_655 9_666
Al5 Pd1 Ce 139.379(16) 1_455 9_666
Pd5 Pd1 Ce 69.00(3) 9_665 9_666
Al5 Pd1 Ce 69.00(3) . 9_666
Al5 Pd1 Ce 69.00(3) 9_665 9_666
Al1 Pd1 Ce 67.03(4) . 9_556
Pd5 Pd1 Ce 69.00(3) 9_655 9_556
Pd5 Pd1 Ce 69.00(3) 1_455 9_556
Al5 Pd1 Ce 69.00(3) 9_655 9_556
Al5 Pd1 Ce 69.00(3) 1_455 9_556
Pd5 Pd1 Ce 139.379(16) 9_665 9_556
Al5 Pd1 Ce 139.379(16) . 9_556
Al5 Pd1 Ce 139.379(16) 9_665 9_556
Ce Pd1 Ce 134.07(9) 9_666 9_556
Al1 Pd1 Ce 67.03(4) . 9_566
Pd5 Pd1 Ce 139.379(16) 9_655 9_566
Pd5 Pd1 Ce 69.00(3) 1_455 9_566
Al5 Pd1 Ce 139.379(16) 9_655 9_566
Al5 Pd1 Ce 69.00(3) 1_455 9_566
Pd5 Pd1 Ce 69.00(3) 9_665 9_566
Al5 Pd1 Ce 139.379(16) . 9_566
Al5 Pd1 Ce 69.00(3) 9_665 9_566
Ce Pd1 Ce 81.24(3) 9_666 9_566
Ce Pd1 Ce 81.24(3) 9_556 9_566
Al1 Pd1 Ce 67.03(4) . 9_656
Pd5 Pd1 Ce 69.00(3) 9_655 9_656
Pd5 Pd1 Ce 139.379(16) 1_455 9_656
Al5 Pd1 Ce 69.00(3) 9_655 9_656
Al5 Pd1 Ce 139.379(16) 1_455 9_656
Pd5 Pd1 Ce 139.379(16) 9_665 9_656
Al5 Pd1 Ce 69.00(3) . 9_656
Al5 Pd1 Ce 139.379(16) 9_665 9_656
Ce Pd1 Ce 81.24(3) 9_666 9_656
Ce Pd1 Ce 81.24(3) 9_556 9_656
Ce Pd1 Ce 134.07(9) 9_566 9_656
Al4 Pd3 Al4 115.2(3) 9_666 9_656
Al4 Pd3 Al1 107.09(12) 9_666 .
Al4 Pd3 Al1 107.09(12) 9_656 .
Al4 Pd3 Al1 107.09(12) 9_666 1_655
Al4 Pd3 Al1 107.09(12) 9_656 1_655
Al1 Pd3 Al1 113.5(3) . 1_655
Al4 Pd3 Al3 72.41(11) 9_666 1_655
Al4 Pd3 Al3 72.41(11) 9_656 1_655
Al1 Pd3 Al3 178.9(2) . 1_655
Al1 Pd3 Al3 67.6(3) 1_655 1_655
Al4 Pd3 Al3 72.41(11) 9_666 .
Al4 Pd3 Al3 72.41(11) 9_656 .
Al1 Pd3 Al3 67.6(3) . .
Al1 Pd3 Al3 178.9(2) 1_655 .
Al3 Pd3 Al3 111.3(3) 1_655 .
Al4 Pd3 Pd4 57.61(17) 9_666 .
Al4 Pd3 Pd4 57.61(17) 9_656 .
Al1 Pd3 Pd4 123.27(17) . .
Al1 Pd3 Pd4 123.27(17) 1_655 .
Al3 Pd3 Pd4 55.67(16) 1_655 .
Al3 Pd3 Pd4 55.67(16) . .
Al4 Pd3 Pd3 126.66(8) 9_666 13_665
Al4 Pd3 Pd3 53.34(8) 9_656 13_665
Al1 Pd3 Pd3 53.76(8) . 13_665
Al1 Pd3 Pd3 126.24(8) 1_655 13_665
Al3 Pd3 Pd3 125.73(8) 1_655 13_665
Al3 Pd3 Pd3 54.27(8) . 13_665
Pd4 Pd3 Pd3 90.0 . 13_665
Al4 Pd3 Pd3 53.34(8) 9_666 13_775
Al4 Pd3 Pd3 126.66(8) 9_656 13_775
Al1 Pd3 Pd3 126.24(8) . 13_775
Al1 Pd3 Pd3 53.76(8) 1_655 13_775
Al3 Pd3 Pd3 54.27(8) 1_655 13_775
Al3 Pd3 Pd3 125.73(8) . 13_775
Pd4 Pd3 Pd3 90.0 . 13_775
Pd3 Pd3 Pd3 180.0 13_665 13_775
Al4 Pd3 Pd3 126.66(8) 9_666 13_765
Al4 Pd3 Pd3 53.34(8) 9_656 13_765
Al1 Pd3 Pd3 126.24(8) . 13_765
Al1 Pd3 Pd3 53.76(8) 1_655 13_765
Al3 Pd3 Pd3 54.27(8) 1_655 13_765
Al3 Pd3 Pd3 125.73(8) . 13_765
Pd4 Pd3 Pd3 90.0 . 13_765
Pd3 Pd3 Pd3 90.0 13_665 13_765
Pd3 Pd3 Pd3 90.0 13_775 13_765
Al4 Pd3 Pd3 53.34(8) 9_666 13_675
Al4 Pd3 Pd3 126.66(8) 9_656 13_675
Al1 Pd3 Pd3 53.76(8) . 13_675
Al1 Pd3 Pd3 126.24(8) 1_655 13_675
Al3 Pd3 Pd3 125.73(8) 1_655 13_675
Al3 Pd3 Pd3 54.27(8) . 13_675
Pd4 Pd3 Pd3 90.0 . 13_675
Pd3 Pd3 Pd3 90.0 13_665 13_675
Pd3 Pd3 Pd3 90.0 13_775 13_675
Pd3 Pd3 Pd3 180.0 13_765 13_675
Al4 Pd3 Ce 162.30(17) 9_666 9_656
Al4 Pd3 Ce 82.49(18) 9_656 9_656
Al1 Pd3 Ce 65.12(12) . 9_656
Al1 Pd3 Ce 65.12(12) 1_655 9_656
Al3 Pd3 Ce 115.63(12) 1_655 9_656
Al3 Pd3 Ce 115.63(12) . 9_656
Pd4 Pd3 Ce 140.09(3) . 9_656
Pd3 Pd3 Ce 63.022(16) 13_665 9_656
Pd3 Pd3 Ce 116.978(16) 13_775 9_656
Pd3 Pd3 Ce 63.022(16) 13_765 9_656
Pd3 Pd3 Ce 116.978(16) 13_675 9_656
Al4 Pd3 Ce 82.49(18) 9_666 9_666
Al4 Pd3 Ce 162.30(17) 9_656 9_666
Al1 Pd3 Ce 65.12(12) . 9_666
Al1 Pd3 Ce 65.12(12) 1_655 9_666
Al3 Pd3 Ce 115.63(12) 1_655 9_666
Al3 Pd3 Ce 115.63(12) . 9_666
Pd4 Pd3 Ce 140.09(3) . 9_666
Pd3 Pd3 Ce 116.978(16) 13_665 9_666
Pd3 Pd3 Ce 63.022(16) 13_775 9_666
Pd3 Pd3 Ce 116.978(16) 13_765 9_666
Pd3 Pd3 Ce 63.022(16) 13_675 9_666
Ce Pd3 Ce 79.81(5) 9_656 9_666
Al3 Pd4 Al3 108.30(16) . 9_666
Al3 Pd4 Al3 108.30(16) . 9_656
Al3 Pd4 Al3 111.8(3) 9_666 9_656
Al3 Pd4 Al3 111.8(3) . 1_655
Al3 Pd4 Al3 108.30(16) 9_666 1_655
Al3 Pd4 Al3 108.30(16) 9_656 1_655
Al3 Pd4 Al4 70.80(11) . 9_656
Al3 Pd4 Al4 178.1(2) 9_666 9_656
Al3 Pd4 Al4 70.0(2) 9_656 9_656
Al3 Pd4 Al4 70.80(11) 1_655 9_656
Al3 Pd4 Al4 178.1(2) . 1_655
Al3 Pd4 Al4 70.80(11) 9_666 1_655
Al3 Pd4 Al4 70.80(11) 9_656 1_655
Al3 Pd4 Al4 70.0(2) 1_655 1_655
Al4 Pd4 Al4 110.15(16) 9_656 1_655
Al3 Pd4 Al4 70.0(2) . .
Al3 Pd4 Al4 70.80(11) 9_666 .
Al3 Pd4 Al4 70.80(11) 9_656 .
Al3 Pd4 Al4 178.1(2) 1_655 .
Al4 Pd4 Al4 110.15(16) 9_656 .
Al4 Pd4 Al4 108.1(3) 1_655 .
Al3 Pd4 Al4 70.80(11) . 9_666
Al3 Pd4 Al4 70.0(2) 9_666 9_666
Al3 Pd4 Al4 178.1(2) 9_656 9_666
Al3 Pd4 Al4 70.80(11) 1_655 9_666
Al4 Pd4 Al4 108.1(3) 9_656 9_666
Al4 Pd4 Al4 110.15(16) 1_655 9_666
Al4 Pd4 Al4 110.15(16) . 9_666
Al3 Pd4 Pd3 55.92(16) . .
Al3 Pd4 Pd3 124.08(16) 9_666 .
Al3 Pd4 Pd3 124.08(16) 9_656 .
Al3 Pd4 Pd3 55.92(16) 1_655 .
Al4 Pd4 Pd3 54.06(16) 9_656 .
Al4 Pd4 Pd3 125.94(16) 1_655 .
Al4 Pd4 Pd3 125.94(16) . .
Al4 Pd4 Pd3 54.06(16) 9_666 .
Al3 Pd4 Pd3 124.08(16) . 5_546
Al3 Pd4 Pd3 55.92(16) 9_666 5_546
Al3 Pd4 Pd3 55.92(16) 9_656 5_546
Al3 Pd4 Pd3 124.08(16) 1_655 5_546
Al4 Pd4 Pd3 125.94(16) 9_656 5_546
Al4 Pd4 Pd3 54.06(16) 1_655 5_546
Al4 Pd4 Pd3 54.06(16) . 5_546
Al4 Pd4 Pd3 125.94(16) 9_666 5_546
Pd3 Pd4 Pd3 180.0 . 5_546
Al3 Pd4 Pd4 125.85(8) . 9_766
Al3 Pd4 Pd4 54.15(8) 9_666 9_766
Al3 Pd4 Pd4 125.85(8) 9_656 9_766
Al3 Pd4 Pd4 54.15(8) 1_655 9_766
Al4 Pd4 Pd4 124.93(8) 9_656 9_766
Al4 Pd4 Pd4 55.07(8) 1_655 9_766
Al4 Pd4 Pd4 124.93(8) . 9_766
Al4 Pd4 Pd4 55.07(8) 9_666 9_766
Pd3 Pd4 Pd4 90.0 . 9_766
Pd3 Pd4 Pd4 90.0 5_546 9_766
Al3 Pd4 Pd4 54.15(8) . 9_656
Al3 Pd4 Pd4 125.85(8) 9_666 9_656
Al3 Pd4 Pd4 54.15(8) 9_656 9_656
Al3 Pd4 Pd4 125.85(8) 1_655 9_656
Al4 Pd4 Pd4 55.07(8) 9_656 9_656
Al4 Pd4 Pd4 124.93(8) 1_655 9_656
Al4 Pd4 Pd4 55.07(8) . 9_656
Al4 Pd4 Pd4 124.93(8) 9_666 9_656
Pd3 Pd4 Pd4 90.0 . 9_656
Pd3 Pd4 Pd4 90.0 5_546 9_656
Pd4 Pd4 Pd4 180.0 9_766 9_656
Al3 Pd4 Pd4 54.15(8) . 9_666
Al3 Pd4 Pd4 54.15(8) 9_666 9_666
Al3 Pd4 Pd4 125.85(8) 9_656 9_666
Al3 Pd4 Pd4 125.85(8) 1_655 9_666
Al4 Pd4 Pd4 124.93(8) 9_656 9_666
Al4 Pd4 Pd4 124.93(8) 1_655 9_666
Al4 Pd4 Pd4 55.07(8) . 9_666
Al4 Pd4 Pd4 55.07(8) 9_666 9_666
Pd3 Pd4 Pd4 90.0 . 9_666
Pd3 Pd4 Pd4 90.0 5_546 9_666
Pd4 Pd4 Pd4 90.0 9_766 9_666
Pd4 Pd4 Pd4 90.0 9_656 9_666
Al3 Pd4 Pd4 125.85(8) . 9_756
Al3 Pd4 Pd4 125.85(8) 9_666 9_756
Al3 Pd4 Pd4 54.15(8) 9_656 9_756
Al3 Pd4 Pd4 54.15(8) 1_655 9_756
Al4 Pd4 Pd4 55.07(8) 9_656 9_756
Al4 Pd4 Pd4 55.07(8) 1_655 9_756
Al4 Pd4 Pd4 124.93(8) . 9_756
Al4 Pd4 Pd4 124.93(8) 9_666 9_756
Pd3 Pd4 Pd4 90.0 . 9_756
Pd3 Pd4 Pd4 90.0 5_546 9_756
Pd4 Pd4 Pd4 90.0 9_766 9_756
Pd4 Pd4 Pd4 90.0 9_656 9_756
Pd4 Pd4 Pd4 180.0 9_666 9_756
Pd1 Al1 Pd3 123.27(17) . 13_675
Pd1 Al1 Pd3 123.27(17) . .
Pd3 Al1 Pd3 72.49(16) 13_675 .
Pd1 Al1 Pd3 123.27(17) . 13_665
Pd3 Al1 Pd3 113.5(3) 13_675 13_665
Pd3 Al1 Pd3 72.49(16) . 13_665
Pd1 Al1 Pd3 123.27(17) . 1_455
Pd3 Al1 Pd3 72.49(16) 13_675 1_455
Pd3 Al1 Pd3 113.5(3) . 1_455
Pd3 Al1 Pd3 72.49(16) 13_665 1_455
Pd1 Al1 Al3 180.0 . .
Pd3 Al1 Al3 56.73(17) 13_675 .
Pd3 Al1 Al3 56.73(17) . .
Pd3 Al1 Al3 56.73(17) 13_665 .
Pd3 Al1 Al3 56.73(17) 1_455 .
Pd1 Al1 Ce 69.12(15) . 9_556
Pd3 Al1 Ce 138.41(8) 13_675 9_556
Pd3 Al1 Ce 138.41(8) . 9_556
Pd3 Al1 Ce 69.09(3) 13_665 9_556
Pd3 Al1 Ce 69.09(3) 1_455 9_556
Al3 Al1 Ce 110.88(15) . 9_556
Pd1 Al1 Ce 69.12(15) . 9_666
Pd3 Al1 Ce 69.09(3) 13_675 9_666
Pd3 Al1 Ce 69.09(3) . 9_666
Pd3 Al1 Ce 138.41(8) 13_665 9_666
Pd3 Al1 Ce 138.41(8) 1_455 9_666
Al3 Al1 Ce 110.88(15) . 9_666
Ce Al1 Ce 138.2(3) 9_556 9_666
Pd1 Al1 Ce 69.12(15) . 9_656
Pd3 Al1 Ce 138.41(8) 13_675 9_656
Pd3 Al1 Ce 69.09(3) . 9_656
Pd3 Al1 Ce 69.09(3) 13_665 9_656
Pd3 Al1 Ce 138.41(8) 1_455 9_656
Al3 Al1 Ce 110.88(15) . 9_656
Ce Al1 Ce 82.70(10) 9_556 9_656
Ce Al1 Ce 82.70(10) 9_666 9_656
Pd1 Al1 Ce 69.12(15) . 9_566
Pd3 Al1 Ce 69.09(3) 13_675 9_566
Pd3 Al1 Ce 138.41(8) . 9_566
Pd3 Al1 Ce 138.41(8) 13_665 9_566
Pd3 Al1 Ce 69.09(3) 1_455 9_566
Al3 Al1 Ce 110.88(15) . 9_566
Ce Al1 Ce 82.70(10) 9_556 9_566
Ce Al1 Ce 82.70(10) 9_666 9_566
Ce Al1 Ce 138.2(3) 9_656 9_566
Pd1 Al1 Al4 132.38(14) . 9_666
Pd3 Al1 Al4 36.25(8) 13_675 9_666
Pd3 Al1 Al4 36.25(8) . 9_666
Pd3 Al1 Al4 93.8(2) 13_665 9_666
Pd3 Al1 Al4 93.8(2) 1_455 9_666
Al3 Al1 Al4 47.62(14) . 9_666
Ce Al1 Al4 158.5(3) 9_556 9_666
Ce Al1 Al4 63.27(11) 9_666 9_666
Ce Al1 Al4 103.90(8) 9_656 9_666
Ce Al1 Al4 103.90(8) 9_566 9_666
Pd1 Al1 Al4 132.38(14) . 9_566
Pd3 Al1 Al4 36.25(8) 13_675 9_566
Pd3 Al1 Al4 93.8(2) . 9_566
Pd3 Al1 Al4 93.8(2) 13_665 9_566
Pd3 Al1 Al4 36.25(8) 1_455 9_566
Al3 Al1 Al4 47.62(14) . 9_566
Ce Al1 Al4 103.90(8) 9_556 9_566
Ce Al1 Al4 103.90(8) 9_666 9_566
Ce Al1 Al4 158.5(3) 9_656 9_566
Ce Al1 Al4 63.27(11) 9_566 9_566
Al4 Al1 Al4 62.98(16) 9_666 9_566
Pd1 Al1 Al4 132.38(14) . 9_656
Pd3 Al1 Al4 93.8(2) 13_675 9_656
Pd3 Al1 Al4 36.25(8) . 9_656
Pd3 Al1 Al4 36.25(8) 13_665 9_656
Pd3 Al1 Al4 93.8(2) 1_455 9_656
Al3 Al1 Al4 47.62(14) . 9_656
Ce Al1 Al4 103.90(8) 9_556 9_656
Ce Al1 Al4 103.90(8) 9_666 9_656
Ce Al1 Al4 63.27(11) 9_656 9_656
Ce Al1 Al4 158.5(3) 9_566 9_656
Al4 Al1 Al4 62.98(16) 9_666 9_656
Al4 Al1 Al4 95.2(3) 9_566 9_656
Pd1 Al1 Al4 132.38(14) . 9_556
Pd3 Al1 Al4 93.8(2) 13_675 9_556
Pd3 Al1 Al4 93.8(2) . 9_556
Pd3 Al1 Al4 36.25(8) 13_665 9_556
Pd3 Al1 Al4 36.25(8) 1_455 9_556
Al3 Al1 Al4 47.62(14) . 9_556
Ce Al1 Al4 63.27(11) 9_556 9_556
Ce Al1 Al4 158.5(3) 9_666 9_556
Ce Al1 Al4 103.90(8) 9_656 9_556
Ce Al1 Al4 103.90(8) 9_566 9_556
Al4 Al1 Al4 95.2(3) 9_666 9_556
Al4 Al1 Al4 62.98(16) 9_566 9_556
Al4 Al1 Al4 62.98(16) 9_656 9_556
Pd1 Al1 Al1 90.0 . 1_545
Pd3 Al1 Al1 146.73(17) 13_675 1_545
Pd3 Al1 Al1 90.0 . 1_545
Pd3 Al1 Al1 33.27(17) 13_665 1_545
Pd3 Al1 Al1 90.0 1_455 1_545
Al3 Al1 Al1 90.0 . 1_545
Ce Al1 Al1 48.65(5) 9_556 1_545
Ce Al1 Al1 131.35(5) 9_666 1_545
Ce Al1 Al1 48.65(5) 9_656 1_545
Ce Al1 Al1 131.35(5) 9_566 1_545
Al4 Al1 Al1 121.49(8) 9_666 1_545
Al4 Al1 Al1 121.49(8) 9_566 1_545
Al4 Al1 Al1 58.51(8) 9_656 1_545
Al4 Al1 Al1 58.51(8) 9_556 1_545
Pd1 Al1 Al1 90.0 . 1_565
Pd3 Al1 Al1 33.27(17) 13_675 1_565
Pd3 Al1 Al1 90.0 . 1_565
Pd3 Al1 Al1 146.73(17) 13_665 1_565
Pd3 Al1 Al1 90.0 1_455 1_565
Al3 Al1 Al1 90.0 . 1_565
Ce Al1 Al1 131.35(5) 9_556 1_565
Ce Al1 Al1 48.65(5) 9_666 1_565
Ce Al1 Al1 131.35(5) 9_656 1_565
Ce Al1 Al1 48.65(5) 9_566 1_565
Al4 Al1 Al1 58.51(8) 9_666 1_565
Al4 Al1 Al1 58.51(8) 9_566 1_565
Al4 Al1 Al1 121.49(8) 9_656 1_565
Al4 Al1 Al1 121.49(8) 9_556 1_565
Al1 Al1 Al1 180.0 1_545 1_565
Pd1 Al1 Al1 90.0 . 1_655
Pd3 Al1 Al1 90.0 13_675 1_655
Pd3 Al1 Al1 33.27(17) . 1_655
Pd3 Al1 Al1 90.0 13_665 1_655
Pd3 Al1 Al1 146.73(17) 1_455 1_655
Al3 Al1 Al1 90.0 . 1_655
Ce Al1 Al1 131.35(5) 9_556 1_655
Ce Al1 Al1 48.65(5) 9_666 1_655
Ce Al1 Al1 48.65(5) 9_656 1_655
Ce Al1 Al1 131.35(5) 9_566 1_655
Al4 Al1 Al1 58.51(8) 9_666 1_655
Al4 Al1 Al1 121.49(8) 9_566 1_655
Al4 Al1 Al1 58.51(8) 9_656 1_655
Al4 Al1 Al1 121.49(8) 9_556 1_655
Al1 Al1 Al1 90.0 1_545 1_655
Al1 Al1 Al1 90.0 1_565 1_655
Pd1 Al1 Al1 90.0 . 1_455
Pd3 Al1 Al1 90.0 13_675 1_455
Pd3 Al1 Al1 146.73(17) . 1_455
Pd3 Al1 Al1 90.0 13_665 1_455
Pd3 Al1 Al1 33.27(17) 1_455 1_455
Al3 Al1 Al1 90.0 . 1_455
Ce Al1 Al1 48.65(5) 9_556 1_455
Ce Al1 Al1 131.35(5) 9_666 1_455
Ce Al1 Al1 131.35(5) 9_656 1_455
Ce Al1 Al1 48.65(5) 9_566 1_455
Al4 Al1 Al1 121.49(8) 9_666 1_455
Al4 Al1 Al1 58.51(8) 9_566 1_455
Al4 Al1 Al1 121.49(8) 9_656 1_455
Al4 Al1 Al1 58.51(8) 9_556 1_455
Al1 Al1 Al1 90.0 1_545 1_455
Al1 Al1 Al1 90.0 1_565 1_455
Al1 Al1 Al1 180.0 1_655 1_455
Pd1 Al1 Al5 29.93(6) . 9_655
Pd3 Al1 Al5 153.2(2) 13_675 9_655
Pd3 Al1 Al5 118.39(12) . 9_655
Pd3 Al1 Al5 93.34(11) 13_665 9_655
Pd3 Al1 Al5 118.39(12) 1_455 9_655
Al3 Al1 Al5 150.07(6) . 9_655
Ce Al1 Al5 50.32(10) 9_556 9_655
Ce Al1 Al5 91.18(19) 9_666 9_655
Ce Al1 Al5 50.32(10) 9_656 9_655
Ce Al1 Al5 91.18(19) 9_566 9_655
Al4 Al1 Al5 147.65(12) 9_666 9_655
Al4 Al1 Al5 147.65(12) 9_566 9_655
Al4 Al1 Al5 108.88(10) 9_656 9_655
Al4 Al1 Al5 108.88(10) 9_556 9_655
Al1 Al1 Al5 60.07(6) 1_545 9_655
Al1 Al1 Al5 119.93(6) 1_565 9_655
Al1 Al1 Al5 90.0 1_655 9_655
Al1 Al1 Al5 90.0 1_455 9_655
Pd1 Al1 Al5 29.93(6) . 1_455
Pd3 Al1 Al5 118.39(12) 13_675 1_455
Pd3 Al1 Al5 153.2(2) . 1_455
Pd3 Al1 Al5 118.39(12) 13_665 1_455
Pd3 Al1 Al5 93.34(11) 1_455 1_455
Al3 Al1 Al5 150.07(6) . 1_455
Ce Al1 Al5 50.32(10) 9_556 1_455
Ce Al1 Al5 91.18(19) 9_666 1_455
Ce Al1 Al5 91.18(19) 9_656 1_455
Ce Al1 Al5 50.32(10) 9_566 1_455
Al4 Al1 Al5 147.65(12) 9_666 1_455
Al4 Al1 Al5 108.88(10) 9_566 1_455
Al4 Al1 Al5 147.65(12) 9_656 1_455
Al4 Al1 Al5 108.88(10) 9_556 1_455
Al1 Al1 Al5 90.0 1_545 1_455
Al1 Al1 Al5 90.0 1_565 1_455
Al1 Al1 Al5 119.93(6) 1_655 1_455
Al1 Al1 Al5 60.07(6) 1_455 1_455
Al5 Al1 Al5 41.31(8) 9_655 1_455
Pd1 Al1 Al5 29.93(6) . 9_665
Pd3 Al1 Al5 93.34(11) 13_675 9_665
Pd3 Al1 Al5 118.39(12) . 9_665
Pd3 Al1 Al5 153.2(2) 13_665 9_665
Pd3 Al1 Al5 118.39(12) 1_455 9_665
Al3 Al1 Al5 150.07(6) . 9_665
Ce Al1 Al5 91.18(19) 9_556 9_665
Ce Al1 Al5 50.32(10) 9_666 9_665
Ce Al1 Al5 91.18(19) 9_656 9_665
Ce Al1 Al5 50.32(10) 9_566 9_665
Al4 Al1 Al5 108.88(10) 9_666 9_665
Al4 Al1 Al5 108.88(10) 9_566 9_665
Al4 Al1 Al5 147.65(12) 9_656 9_665
Al4 Al1 Al5 147.65(12) 9_556 9_665
Al1 Al1 Al5 119.93(6) 1_545 9_665
Al1 Al1 Al5 60.07(6) 1_565 9_665
Al1 Al1 Al5 90.0 1_655 9_665
Al1 Al1 Al5 90.0 1_455 9_665
Al5 Al1 Al5 59.85(12) 9_655 9_665
Al5 Al1 Al5 41.31(8) 1_455 9_665
Pd1 Al1 Al5 29.93(6) . .
Pd3 Al1 Al5 118.39(12) 13_675 .
Pd3 Al1 Al5 93.34(11) . .
Pd3 Al1 Al5 118.39(12) 13_665 .
Pd3 Al1 Al5 153.2(2) 1_455 .
Al3 Al1 Al5 150.07(6) . .
Ce Al1 Al5 91.18(19) 9_556 .
Ce Al1 Al5 50.32(10) 9_666 .
Ce Al1 Al5 50.32(10) 9_656 .
Ce Al1 Al5 91.18(19) 9_566 .
Al4 Al1 Al5 108.88(10) 9_666 .
Al4 Al1 Al5 147.65(12) 9_566 .
Al4 Al1 Al5 108.88(10) 9_656 .
Al4 Al1 Al5 147.65(12) 9_556 .
Al1 Al1 Al5 90.0 1_545 .
Al1 Al1 Al5 90.0 1_565 .
Al1 Al1 Al5 60.07(6) 1_655 .
Al1 Al1 Al5 119.93(6) 1_455 .
Al5 Al1 Al5 41.31(8) 9_655 .
Al5 Al1 Al5 59.85(12) 1_455 .
Al5 Al1 Al5 41.31(8) 9_665 .
Pd4 Al3 Pd4 71.70(16) 9_666 .
Pd4 Al3 Pd4 111.8(3) 9_666 9_656
Pd4 Al3 Pd4 71.70(16) . 9_656
Pd4 Al3 Pd4 71.70(16) 9_666 1_455
Pd4 Al3 Pd4 111.8(3) . 1_455
Pd4 Al3 Pd4 71.70(16) 9_656 1_455
Pd4 Al3 Pd3 179.7(3) 9_666 13_665
Pd4 Al3 Pd3 108.420(19) . 13_665
Pd4 Al3 Pd3 68.41(4) 9_656 13_665
Pd4 Al3 Pd3 108.420(19) 1_455 13_665
Pd4 Al3 Pd3 108.420(19) 9_666 1_455
Pd4 Al3 Pd3 179.7(3) . 1_455
Pd4 Al3 Pd3 108.420(19) 9_656 1_455
Pd4 Al3 Pd3 68.41(4) 1_455 1_455
Pd3 Al3 Pd3 71.45(16) 13_665 1_455
Pd4 Al3 Pd3 108.420(19) 9_666 .
Pd4 Al3 Pd3 68.41(4) . .
Pd4 Al3 Pd3 108.420(19) 9_656 .
Pd4 Al3 Pd3 179.7(3) 1_455 .
Pd3 Al3 Pd3 71.45(16) 13_665 .
Pd3 Al3 Pd3 111.3(3) 1_455 .
Pd4 Al3 Pd3 68.41(4) 9_666 13_675
Pd4 Al3 Pd3 108.420(19) . 13_675
Pd4 Al3 Pd3 179.7(3) 9_656 13_675
Pd4 Al3 Pd3 108.420(19) 1_455 13_675
Pd3 Al3 Pd3 111.3(3) 13_665 13_675
Pd3 Al3 Pd3 71.45(16) 1_455 13_675
Pd3 Al3 Pd3 71.45(16) . 13_675
Pd4 Al3 Al1 124.08(16) 9_666 .
Pd4 Al3 Al1 124.08(16) . .
Pd4 Al3 Al1 124.08(16) 9_656 .
Pd4 Al3 Al1 124.08(16) 1_455 .
Pd3 Al3 Al1 55.67(16) 13_665 .
Pd3 Al3 Al1 55.67(16) 1_455 .
Pd3 Al3 Al1 55.67(16) . .
Pd3 Al3 Al1 55.67(16) 13_675 .
Pd4 Al3 Al4 55.92(16) 9_666 .
Pd4 Al3 Al4 55.92(16) . .
Pd4 Al3 Al4 55.92(16) 9_656 .
Pd4 Al3 Al4 55.92(16) 1_455 .
Pd3 Al3 Al4 124.33(16) 13_665 .
Pd3 Al3 Al4 124.33(16) 1_455 .
Pd3 Al3 Al4 124.33(16) . .
Pd3 Al3 Al4 124.33(16) 13_675 .
Al1 Al3 Al4 180.000(1) . .
Pd4 Al3 Al4 127.2(2) 9_666 9_556
Pd4 Al3 Al4 127.2(2) . 9_556
Pd4 Al3 Al4 55.52(13) 9_656 9_556
Pd4 Al3 Al4 55.52(13) 1_455 9_556
Pd3 Al3 Al4 52.92(13) 13_665 9_556
Pd3 Al3 Al4 52.92(13) 1_455 9_556
Pd3 Al3 Al4 124.4(2) . 9_556
Pd3 Al3 Al4 124.4(2) 13_675 9_556
Al1 Al3 Al4 88.0(2) . 9_556
Al4 Al3 Al4 92.0(2) . 9_556
Pd4 Al3 Al4 55.52(13) 9_666 9_666
Pd4 Al3 Al4 55.52(13) . 9_666
Pd4 Al3 Al4 127.2(2) 9_656 9_666
Pd4 Al3 Al4 127.2(2) 1_455 9_666
Pd3 Al3 Al4 124.4(2) 13_665 9_666
Pd3 Al3 Al4 124.4(2) 1_455 9_666
Pd3 Al3 Al4 52.92(13) . 9_666
Pd3 Al3 Al4 52.92(13) 13_675 9_666
Al1 Al3 Al4 88.0(2) . 9_666
Al4 Al3 Al4 92.0(2) . 9_666
Al4 Al3 Al4 176.1(5) 9_556 9_666
Pd4 Al3 Al4 55.52(13) 9_666 9_566
Pd4 Al3 Al4 127.2(2) . 9_566
Pd4 Al3 Al4 127.2(2) 9_656 9_566
Pd4 Al3 Al4 55.52(13) 1_455 9_566
Pd3 Al3 Al4 124.4(2) 13_665 9_566
Pd3 Al3 Al4 52.92(13) 1_455 9_566
Pd3 Al3 Al4 124.4(2) . 9_566
Pd3 Al3 Al4 52.92(13) 13_675 9_566
Al1 Al3 Al4 88.0(2) . 9_566
Al4 Al3 Al4 92.0(2) . 9_566
Al4 Al3 Al4 89.933(17) 9_556 9_566
Al4 Al3 Al4 89.933(17) 9_666 9_566
Pd4 Al3 Al4 127.2(2) 9_666 9_656
Pd4 Al3 Al4 55.52(13) . 9_656
Pd4 Al3 Al4 55.52(13) 9_656 9_656
Pd4 Al3 Al4 127.2(2) 1_455 9_656
Pd3 Al3 Al4 52.92(13) 13_665 9_656
Pd3 Al3 Al4 124.4(2) 1_455 9_656
Pd3 Al3 Al4 52.92(13) . 9_656
Pd3 Al3 Al4 124.4(2) 13_675 9_656
Al1 Al3 Al4 88.0(2) . 9_656
Al4 Al3 Al4 92.0(2) . 9_656
Al4 Al3 Al4 89.933(17) 9_556 9_656
Al4 Al3 Al4 89.933(17) 9_666 9_656
Al4 Al3 Al4 176.1(5) 9_566 9_656
Pd4 Al3 Al3 35.85(8) 9_666 9_666
Pd4 Al3 Al3 35.85(8) . 9_666
Pd4 Al3 Al3 92.1(3) 9_656 9_666
Pd4 Al3 Al3 92.1(3) 1_455 9_666
Pd3 Al3 Al3 144.27(8) 13_665 9_666
Pd3 Al3 Al3 144.27(8) 1_455 9_666
Pd3 Al3 Al3 88.16(3) . 9_666
Pd3 Al3 Al3 88.16(3) 13_675 9_666
Al1 Al3 Al3 133.73(18) . 9_666
Al4 Al3 Al3 46.27(18) . 9_666
Al4 Al3 Al3 138.2(4) 9_556 9_666
Al4 Al3 Al3 45.69(17) 9_666 9_666
Al4 Al3 Al3 91.36(17) 9_566 9_666
Al4 Al3 Al3 91.36(17) 9_656 9_666
Pd4 Al3 Al3 35.85(8) 9_666 9_566
Pd4 Al3 Al3 92.1(3) . 9_566
Pd4 Al3 Al3 92.1(3) 9_656 9_566
Pd4 Al3 Al3 35.85(8) 1_455 9_566
Pd3 Al3 Al3 144.27(8) 13_665 9_566
Pd3 Al3 Al3 88.16(3) 1_455 9_566
Pd3 Al3 Al3 144.27(8) . 9_566
Pd3 Al3 Al3 88.16(3) 13_675 9_566
Al1 Al3 Al3 133.73(18) . 9_566
Al4 Al3 Al3 46.27(18) . 9_566
Al4 Al3 Al3 91.36(17) 9_556 9_566
Al4 Al3 Al3 91.36(17) 9_666 9_566
Al4 Al3 Al3 45.69(17) 9_566 9_566
Al4 Al3 Al3 138.2(4) 9_656 9_566
Al3 Al3 Al3 61.5(2) 9_666 9_566
Pd4 Al3 Al3 92.1(3) 9_666 9_656
Pd4 Al3 Al3 35.85(8) . 9_656
Pd4 Al3 Al3 35.85(8) 9_656 9_656
Pd4 Al3 Al3 92.1(3) 1_455 9_656
Pd3 Al3 Al3 88.16(3) 13_665 9_656
Pd3 Al3 Al3 144.27(8) 1_455 9_656
Pd3 Al3 Al3 88.16(3) . 9_656
Pd3 Al3 Al3 144.27(8) 13_675 9_656
Al1 Al3 Al3 133.73(18) . 9_656
Al4 Al3 Al3 46.27(18) . 9_656
Al4 Al3 Al3 91.36(17) 9_556 9_656
Al4 Al3 Al3 91.36(17) 9_666 9_656
Al4 Al3 Al3 138.2(4) 9_566 9_656
Al4 Al3 Al3 45.69(17) 9_656 9_656
Al3 Al3 Al3 61.5(2) 9_666 9_656
Al3 Al3 Al3 92.5(4) 9_566 9_656
Pd4 Al3 Al3 92.1(3) 9_666 9_556
Pd4 Al3 Al3 92.1(3) . 9_556
Pd4 Al3 Al3 35.85(8) 9_656 9_556
Pd4 Al3 Al3 35.85(8) 1_455 9_556
Pd3 Al3 Al3 88.16(3) 13_665 9_556
Pd3 Al3 Al3 88.16(3) 1_455 9_556
Pd3 Al3 Al3 144.27(8) . 9_556
Pd3 Al3 Al3 144.27(8) 13_675 9_556
Al1 Al3 Al3 133.73(18) . 9_556
Al4 Al3 Al3 46.27(18) . 9_556
Al4 Al3 Al3 45.69(17) 9_556 9_556
Al4 Al3 Al3 138.2(4) 9_666 9_556
Al4 Al3 Al3 91.36(17) 9_566 9_556
Al4 Al3 Al3 91.36(17) 9_656 9_556
Al3 Al3 Al3 92.5(4) 9_666 9_556
Al3 Al3 Al3 61.5(2) 9_566 9_556
Al3 Al3 Al3 61.5(2) 9_656 9_556
Pd4 Al3 Al3 90.0 9_666 1_455
Pd4 Al3 Al3 145.92(16) . 1_455
Pd4 Al3 Al3 90.0 9_656 1_455
Pd4 Al3 Al3 34.08(16) 1_455 1_455
Pd3 Al3 Al3 90.0 13_665 1_455
Pd3 Al3 Al3 34.33(16) 1_455 1_455
Pd3 Al3 Al3 145.67(16) . 1_455
Pd3 Al3 Al3 90.0 13_675 1_455
Al1 Al3 Al3 90.0 . 1_455
Al4 Al3 Al3 90.0 . 1_455
Al4 Al3 Al3 45.034(9) 9_556 1_455
Al4 Al3 Al3 134.966(9) 9_666 1_455
Al4 Al3 Al3 45.034(9) 9_566 1_455
Al4 Al3 Al3 134.966(9) 9_656 1_455
Al3 Al3 Al3 120.73(10) 9_666 1_455
Al3 Al3 Al3 59.27(10) 9_566 1_455
Al3 Al3 Al3 120.73(10) 9_656 1_455
Al3 Al3 Al3 59.27(10) 9_556 1_455
Pd4 Al3 Al3 145.92(16) 9_666 1_545
Pd4 Al3 Al3 90.0 . 1_545
Pd4 Al3 Al3 34.08(16) 9_656 1_545
Pd4 Al3 Al3 90.0 1_455 1_545
Pd3 Al3 Al3 34.33(16) 13_665 1_545
Pd3 Al3 Al3 90.0 1_455 1_545
Pd3 Al3 Al3 90.0 . 1_545
Pd3 Al3 Al3 145.67(16) 13_675 1_545
Al1 Al3 Al3 90.0 . 1_545
Al4 Al3 Al3 90.0 . 1_545
Al4 Al3 Al3 45.034(9) 9_556 1_545
Al4 Al3 Al3 134.966(9) 9_666 1_545
Al4 Al3 Al3 134.966(9) 9_566 1_545
Al4 Al3 Al3 45.034(9) 9_656 1_545
Al3 Al3 Al3 120.73(10) 9_666 1_545
Al3 Al3 Al3 120.73(10) 9_566 1_545
Al3 Al3 Al3 59.27(10) 9_656 1_545
Al3 Al3 Al3 59.27(10) 9_556 1_545
Al3 Al3 Al3 90.000(1) 1_455 1_545
Pd4 Al3 Al3 34.08(16) 9_666 1_565
Pd4 Al3 Al3 90.0 . 1_565
Pd4 Al3 Al3 145.92(16) 9_656 1_565
Pd4 Al3 Al3 90.0 1_455 1_565
Pd3 Al3 Al3 145.67(16) 13_665 1_565
Pd3 Al3 Al3 90.0 1_455 1_565
Pd3 Al3 Al3 90.0 . 1_565
Pd3 Al3 Al3 34.33(16) 13_675 1_565
Al1 Al3 Al3 90.0 . 1_565
Al4 Al3 Al3 90.0 . 1_565
Al4 Al3 Al3 134.966(9) 9_556 1_565
Al4 Al3 Al3 45.034(9) 9_666 1_565
Al4 Al3 Al3 45.034(9) 9_566 1_565
Al4 Al3 Al3 134.966(9) 9_656 1_565
Al3 Al3 Al3 59.27(10) 9_666 1_565
Al3 Al3 Al3 59.27(10) 9_566 1_565
Al3 Al3 Al3 120.73(10) 9_656 1_565
Al3 Al3 Al3 120.73(10) 9_556 1_565
Al3 Al3 Al3 90.0 1_455 1_565
Al3 Al3 Al3 180.0 1_545 1_565
Pd4 Al3 Al3 90.0 9_666 1_655
Pd4 Al3 Al3 34.08(16) . 1_655
Pd4 Al3 Al3 90.0 9_656 1_655
Pd4 Al3 Al3 145.92(16) 1_455 1_655
Pd3 Al3 Al3 90.0 13_665 1_655
Pd3 Al3 Al3 145.67(16) 1_455 1_655
Pd3 Al3 Al3 34.33(16) . 1_655
Pd3 Al3 Al3 90.0 13_675 1_655
Al1 Al3 Al3 90.0 . 1_655
Al4 Al3 Al3 90.0 . 1_655
Al4 Al3 Al3 134.966(9) 9_556 1_655
Al4 Al3 Al3 45.034(9) 9_666 1_655
Al4 Al3 Al3 134.966(9) 9_566 1_655
Al4 Al3 Al3 45.034(9) 9_656 1_655
Al3 Al3 Al3 59.27(10) 9_666 1_655
Al3 Al3 Al3 120.73(10) 9_566 1_655
Al3 Al3 Al3 59.27(10) 9_656 1_655
Al3 Al3 Al3 120.73(10) 9_556 1_655
Al3 Al3 Al3 180.0 1_455 1_655
Al3 Al3 Al3 90.0 1_545 1_655
Al3 Al3 Al3 90.000(1) 1_565 1_655
Pd3 Al4 Pd3 73.32(16) 5_546 9_666
Pd3 Al4 Pd3 115.2(3) 5_546 5_446
Pd3 Al4 Pd3 73.32(16) 9_666 5_446
Pd3 Al4 Pd3 73.32(16) 5_546 9_656
Pd3 Al4 Pd3 115.2(3) 9_666 9_656
Pd3 Al4 Pd3 73.32(16) 5_446 9_656
Pd3 Al4 Pd4 108.33(3) 5_546 9_656
Pd3 Al4 Pd4 176.5(3) 9_666 9_656
Pd3 Al4 Pd4 108.33(3) 5_446 9_656
Pd3 Al4 Pd4 68.33(4) 9_656 9_656
Pd3 Al4 Pd4 176.5(3) 5_546 1_455
Pd3 Al4 Pd4 108.33(3) 9_666 1_455
Pd3 Al4 Pd4 68.33(4) 5_446 1_455
Pd3 Al4 Pd4 108.33(3) 9_656 1_455
Pd4 Al4 Pd4 69.85(16) 9_656 1_455
Pd3 Al4 Pd4 108.33(3) 5_546 9_666
Pd3 Al4 Pd4 68.33(4) 9_666 9_666
Pd3 Al4 Pd4 108.33(3) 5_446 9_666
Pd3 Al4 Pd4 176.5(3) 9_656 9_666
Pd4 Al4 Pd4 108.1(3) 9_656 9_666
Pd4 Al4 Pd4 69.85(16) 1_455 9_666
Pd3 Al4 Pd4 68.33(4) 5_546 .
Pd3 Al4 Pd4 108.33(3) 9_666 .
Pd3 Al4 Pd4 176.5(3) 5_446 .
Pd3 Al4 Pd4 108.33(3) 9_656 .
Pd4 Al4 Pd4 69.85(16) 9_656 .
Pd4 Al4 Pd4 108.1(3) 1_455 .
Pd4 Al4 Pd4 69.85(16) 9_666 .
Pd3 Al4 Al3 122.39(17) 5_546 .
Pd3 Al4 Al3 122.39(17) 9_666 .
Pd3 Al4 Al3 122.39(17) 5_446 .
Pd3 Al4 Al3 122.39(17) 9_656 .
Pd4 Al4 Al3 54.06(16) 9_656 .
Pd4 Al4 Al3 54.06(16) 1_455 .
Pd4 Al4 Al3 54.06(16) 9_666 .
Pd4 Al4 Al3 54.06(16) . .
Pd3 Al4 Al3 128.0(2) 5_546 9_556
Pd3 Al4 Al3 128.0(2) 9_666 9_556
Pd3 Al4 Al3 54.66(12) 5_446 9_556
Pd3 Al4 Al3 54.66(12) 9_656 9_556
Pd4 Al4 Al3 53.68(13) 9_656 9_556
Pd4 Al4 Al3 53.68(13) 1_455 9_556
Pd4 Al4 Al3 123.5(2) 9_666 9_556
Pd4 Al4 Al3 123.5(2) . 9_556
Al3 Al4 Al3 88.0(2) . 9_556
Pd3 Al4 Al3 54.66(12) 5_546 9_666
Pd3 Al4 Al3 54.66(12) 9_666 9_666
Pd3 Al4 Al3 128.0(2) 5_446 9_666
Pd3 Al4 Al3 128.0(2) 9_656 9_666
Pd4 Al4 Al3 123.5(2) 9_656 9_666
Pd4 Al4 Al3 123.5(2) 1_455 9_666
Pd4 Al4 Al3 53.68(13) 9_666 9_666
Pd4 Al4 Al3 53.68(13) . 9_666
Al3 Al4 Al3 88.0(2) . 9_666
Al3 Al4 Al3 176.1(5) 9_556 9_666
Pd3 Al4 Al3 128.0(2) 5_546 9_566
Pd3 Al4 Al3 54.66(12) 9_666 9_566
Pd3 Al4 Al3 54.66(12) 5_446 9_566
Pd3 Al4 Al3 128.0(2) 9_656 9_566
Pd4 Al4 Al3 123.5(2) 9_656 9_566
Pd4 Al4 Al3 53.68(13) 1_455 9_566
Pd4 Al4 Al3 53.68(13) 9_666 9_566
Pd4 Al4 Al3 123.5(2) . 9_566
Al3 Al4 Al3 88.0(2) . 9_566
Al3 Al4 Al3 89.933(18) 9_556 9_566
Al3 Al4 Al3 89.933(17) 9_666 9_566
Pd3 Al4 Al3 54.66(12) 5_546 9_656
Pd3 Al4 Al3 128.0(2) 9_666 9_656
Pd3 Al4 Al3 128.0(2) 5_446 9_656
Pd3 Al4 Al3 54.66(12) 9_656 9_656
Pd4 Al4 Al3 53.68(13) 9_656 9_656
Pd4 Al4 Al3 123.5(2) 1_455 9_656
Pd4 Al4 Al3 123.5(2) 9_666 9_656
Pd4 Al4 Al3 53.68(13) . 9_656
Al3 Al4 Al3 88.0(2) . 9_656
Al3 Al4 Al3 89.933(17) 9_556 9_656
Al3 Al4 Al3 89.933(18) 9_666 9_656
Al3 Al4 Al3 176.1(5) 9_566 9_656
Pd3 Al4 Ce 57.61(17) 5_546 .
Pd3 Al4 Ce 57.61(17) 9_666 .
Pd3 Al4 Ce 57.61(17) 5_446 .
Pd3 Al4 Ce 57.61(17) 9_656 .
Pd4 Al4 Ce 125.94(16) 9_656 .
Pd4 Al4 Ce 125.94(16) 1_455 .
Pd4 Al4 Ce 125.94(16) 9_666 .
Pd4 Al4 Ce 125.94(16) . .
Al3 Al4 Ce 180.0 . .
Al3 Al4 Ce 92.0(2) 9_556 .
Al3 Al4 Ce 92.0(2) 9_666 .
Al3 Al4 Ce 92.0(2) 9_566 .
Al3 Al4 Ce 92.0(2) 9_656 .
Pd3 Al4 Al1 36.66(8) 5_546 9_666
Pd3 Al4 Al1 36.66(8) 9_666 9_666
Pd3 Al4 Al1 94.6(2) 5_446 9_666
Pd3 Al4 Al1 94.6(2) 9_656 9_666
Pd4 Al4 Al1 144.94(6) 9_656 9_666
Pd4 Al4 Al1 144.94(6) 1_455 9_666
Pd4 Al4 Al1 88.44(9) 9_666 9_666
Pd4 Al4 Al1 88.44(9) . 9_666
Al3 Al4 Al1 132.38(14) . 9_666
Al3 Al4 Al1 139.6(3) 9_556 9_666
Al3 Al4 Al1 44.3(2) 9_666 9_666
Al3 Al4 Al1 91.32(17) 9_566 9_666
Al3 Al4 Al1 91.32(17) 9_656 9_666
Ce Al4 Al1 47.62(14) . 9_666
Pd3 Al4 Al1 36.66(8) 5_546 9_656
Pd3 Al4 Al1 94.6(2) 9_666 9_656
Pd3 Al4 Al1 94.6(2) 5_446 9_656
Pd3 Al4 Al1 36.66(8) 9_656 9_656
Pd4 Al4 Al1 88.44(9) 9_656 9_656
Pd4 Al4 Al1 144.94(6) 1_455 9_656
Pd4 Al4 Al1 144.94(6) 9_666 9_656
Pd4 Al4 Al1 88.44(9) . 9_656
Al3 Al4 Al1 132.38(14) . 9_656
Al3 Al4 Al1 91.32(17) 9_556 9_656
Al3 Al4 Al1 91.32(17) 9_666 9_656
Al3 Al4 Al1 139.6(3) 9_566 9_656
Al3 Al4 Al1 44.3(2) 9_656 9_656
Ce Al4 Al1 47.62(14) . 9_656
Al1 Al4 Al1 62.98(16) 9_666 9_656
Pd3 Al4 Al1 94.6(2) 5_546 9_566
Pd3 Al4 Al1 36.66(8) 9_666 9_566
Pd3 Al4 Al1 36.66(8) 5_446 9_566
Pd3 Al4 Al1 94.6(2) 9_656 9_566
Pd4 Al4 Al1 144.94(6) 9_656 9_566
Pd4 Al4 Al1 88.44(9) 1_455 9_566
Pd4 Al4 Al1 88.44(9) 9_666 9_566
Pd4 Al4 Al1 144.94(6) . 9_566
Al3 Al4 Al1 132.38(14) . 9_566
Al3 Al4 Al1 91.32(17) 9_556 9_566
Al3 Al4 Al1 91.32(17) 9_666 9_566
Al3 Al4 Al1 44.3(2) 9_566 9_566
Al3 Al4 Al1 139.6(3) 9_656 9_566
Ce Al4 Al1 47.62(14) . 9_566
Al1 Al4 Al1 62.98(16) 9_666 9_566
Al1 Al4 Al1 95.2(3) 9_656 9_566
Pd3 Al4 Al1 94.6(2) 5_546 9_556
Pd3 Al4 Al1 94.6(2) 9_666 9_556
Pd3 Al4 Al1 36.66(8) 5_446 9_556
Pd3 Al4 Al1 36.66(8) 9_656 9_556
Pd4 Al4 Al1 88.44(9) 9_656 9_556
Pd4 Al4 Al1 88.44(9) 1_455 9_556
Pd4 Al4 Al1 144.94(6) 9_666 9_556
Pd4 Al4 Al1 144.94(6) . 9_556
Al3 Al4 Al1 132.38(14) . 9_556
Al3 Al4 Al1 44.3(2) 9_556 9_556
Al3 Al4 Al1 139.6(3) 9_666 9_556
Al3 Al4 Al1 91.32(17) 9_566 9_556
Al3 Al4 Al1 91.32(17) 9_656 9_556
Ce Al4 Al1 47.62(14) . 9_556
Al1 Al4 Al1 95.2(3) 9_666 9_556
Al1 Al4 Al1 62.98(16) 9_656 9_556
Al1 Al4 Al1 62.98(16) 9_566 9_556
Pd3 Al4 Al4 90.000(1) 5_546 1_565
Pd3 Al4 Al4 32.39(17) 9_666 1_565
Pd3 Al4 Al4 90.0 5_446 1_565
Pd3 Al4 Al4 147.61(17) 9_656 1_565
Pd4 Al4 Al4 144.06(16) 9_656 1_565
Pd4 Al4 Al4 90.0 1_455 1_565
Pd4 Al4 Al4 35.94(16) 9_666 1_565
Pd4 Al4 Al4 90.000(1) . 1_565
Al3 Al4 Al4 90.0 . 1_565
Al3 Al4 Al4 134.966(9) 9_556 1_565
Al3 Al4 Al4 45.034(9) 9_666 1_565
Al3 Al4 Al4 45.034(9) 9_566 1_565
Al3 Al4 Al4 134.966(9) 9_656 1_565
Ce Al4 Al4 90.0 . 1_565
Al1 Al4 Al4 58.51(8) 9_666 1_565
Al1 Al4 Al4 121.49(8) 9_656 1_565
Al1 Al4 Al4 58.51(8) 9_566 1_565
Al1 Al4 Al4 121.49(8) 9_556 1_565
Pd3 Al4 Al4 90.0 5_546 1_545
Pd3 Al4 Al4 147.61(17) 9_666 1_545
Pd3 Al4 Al4 90.000(1) 5_446 1_545
Pd3 Al4 Al4 32.39(17) 9_656 1_545
Pd4 Al4 Al4 35.94(16) 9_656 1_545
Pd4 Al4 Al4 90.000(1) 1_455 1_545
Pd4 Al4 Al4 144.06(16) 9_666 1_545
Pd4 Al4 Al4 90.0 . 1_545
Al3 Al4 Al4 90.000(1) . 1_545
Al3 Al4 Al4 45.034(9) 9_556 1_545
Al3 Al4 Al4 134.966(9) 9_666 1_545
Al3 Al4 Al4 134.966(9) 9_566 1_545
Al3 Al4 Al4 45.034(9) 9_656 1_545
Ce Al4 Al4 90.0 . 1_545
Al1 Al4 Al4 121.49(8) 9_666 1_545
Al1 Al4 Al4 58.51(8) 9_656 1_545
Al1 Al4 Al4 121.49(8) 9_566 1_545
Al1 Al4 Al4 58.51(8) 9_556 1_545
Al4 Al4 Al4 180.0 1_565 1_545
Pd3 Al4 Al4 147.61(17) 5_546 1_455
Pd3 Al4 Al4 90.0 9_666 1_455
Pd3 Al4 Al4 32.39(17) 5_446 1_455
Pd3 Al4 Al4 90.000(1) 9_656 1_455
Pd4 Al4 Al4 90.000(1) 9_656 1_455
Pd4 Al4 Al4 35.94(16) 1_455 1_455
Pd4 Al4 Al4 90.0 9_666 1_455
Pd4 Al4 Al4 144.06(16) . 1_455
Al3 Al4 Al4 90.000(1) . 1_455
Al3 Al4 Al4 45.034(9) 9_556 1_455
Al3 Al4 Al4 134.966(9) 9_666 1_455
Al3 Al4 Al4 45.034(9) 9_566 1_455
Al3 Al4 Al4 134.966(9) 9_656 1_455
Ce Al4 Al4 90.0 . 1_455
Al1 Al4 Al4 121.49(8) 9_666 1_455
Al1 Al4 Al4 121.49(8) 9_656 1_455
Al1 Al4 Al4 58.51(8) 9_566 1_455
Al1 Al4 Al4 58.51(8) 9_556 1_455
Al4 Al4 Al4 90.0 1_565 1_455
Al4 Al4 Al4 90.000(1) 1_545 1_455
Pd3 Al4 Al4 32.39(17) 5_546 1_655
Pd3 Al4 Al4 90.000(1) 9_666 1_655
Pd3 Al4 Al4 147.61(17) 5_446 1_655
Pd3 Al4 Al4 90.0 9_656 1_655
Pd4 Al4 Al4 90.0 9_656 1_655
Pd4 Al4 Al4 144.06(16) 1_455 1_655
Pd4 Al4 Al4 90.000(1) 9_666 1_655
Pd4 Al4 Al4 35.94(16) . 1_655
Al3 Al4 Al4 90.000(1) . 1_655
Al3 Al4 Al4 134.966(9) 9_556 1_655
Al3 Al4 Al4 45.034(9) 9_666 1_655
Al3 Al4 Al4 134.966(9) 9_566 1_655
Al3 Al4 Al4 45.034(9) 9_656 1_655
Ce Al4 Al4 90.0 . 1_655
Al1 Al4 Al4 58.51(8) 9_666 1_655
Al1 Al4 Al4 58.51(8) 9_656 1_655
Al1 Al4 Al4 121.49(8) 9_566 1_655
Al1 Al4 Al4 121.49(8) 9_556 1_655
Al4 Al4 Al4 90.000(1) 1_565 1_655
Al4 Al4 Al4 90.0 1_545 1_655
Al4 Al4 Al4 180.0 1_455 1_655
Pd3 Al4 Al4 143.17(11) 5_546 9_556
Pd3 Al4 Al4 143.17(11) 9_666 9_556
Pd3 Al4 Al4 88.08(4) 5_446 9_556
Pd3 Al4 Al4 88.08(4) 9_656 9_556
Pd4 Al4 Al4 34.93(8) 9_656 9_556
Pd4 Al4 Al4 34.93(8) 1_455 9_556
Pd4 Al4 Al4 88.8(3) 9_666 9_556
Pd4 Al4 Al4 88.8(3) . 9_556
Al3 Al4 Al4 44.29(17) . 9_556
Al3 Al4 Al4 43.75(17) 9_556 9_556
Al3 Al4 Al4 132.3(4) 9_666 9_556
Al3 Al4 Al4 88.60(18) 9_566 9_556
Al3 Al4 Al4 88.60(18) 9_656 9_556
Ce Al4 Al4 135.71(17) . 9_556
Al1 Al4 Al4 176.7(3) 9_666 9_556
Al1 Al4 Al4 118.85(6) 9_656 9_556
Al1 Al4 Al4 118.85(6) 9_566 9_556
Al1 Al4 Al4 88.09(11) 9_556 9_556
Al4 Al4 Al4 119.59(10) 1_565 9_556
Al4 Al4 Al4 60.41(10) 1_545 9_556
Al4 Al4 Al4 60.41(10) 1_455 9_556
Al4 Al4 Al4 119.59(10) 1_655 9_556
Pd3 Al4 Al4 143.17(11) 5_546 9_566
Pd3 Al4 Al4 88.08(4) 9_666 9_566
Pd3 Al4 Al4 88.08(4) 5_446 9_566
Pd3 Al4 Al4 143.17(11) 9_656 9_566
Pd4 Al4 Al4 88.8(3) 9_656 9_566
Pd4 Al4 Al4 34.93(8) 1_455 9_566
Pd4 Al4 Al4 34.93(8) 9_666 9_566
Pd4 Al4 Al4 88.8(3) . 9_566
Al3 Al4 Al4 44.29(17) . 9_566
Al3 Al4 Al4 88.60(18) 9_556 9_566
Al3 Al4 Al4 88.60(18) 9_666 9_566
Al3 Al4 Al4 43.75(17) 9_566 9_566
Al3 Al4 Al4 132.3(4) 9_656 9_566
Ce Al4 Al4 135.71(17) . 9_566
Al1 Al4 Al4 118.85(6) 9_666 9_566
Al1 Al4 Al4 176.7(3) 9_656 9_566
Al1 Al4 Al4 88.09(11) 9_566 9_566
Al1 Al4 Al4 118.85(6) 9_556 9_566
Al4 Al4 Al4 60.41(10) 1_565 9_566
Al4 Al4 Al4 119.59(10) 1_545 9_566
Al4 Al4 Al4 60.41(10) 1_455 9_566
Al4 Al4 Al4 119.59(10) 1_655 9_566
Al4 Al4 Al4 59.18(19) 9_556 9_566
Pd1 Al5 Pd1 105.28(4) 9_655 1_655
Pd1 Al5 Pd1 105.28(4) 9_655 .
Pd1 Al5 Pd1 118.22(9) 1_655 .
Pd1 Al5 Pd1 118.22(9) 9_655 9_665
Pd1 Al5 Pd1 105.28(4) 1_655 9_665
Pd1 Al5 Pd1 105.28(4) . 9_665
Pd1 Al5 Pd5 127.36(2) 9_655 9_765
Pd1 Al5 Pd5 52.64(2) 1_655 9_765
Pd1 Al5 Pd5 127.36(2) . 9_765
Pd1 Al5 Pd5 52.64(2) 9_665 9_765
Pd1 Al5 Pd5 52.64(2) 9_655 9_655
Pd1 Al5 Pd5 127.36(2) 1_655 9_655
Pd1 Al5 Pd5 52.64(2) . 9_655
Pd1 Al5 Pd5 127.36(2) 9_665 9_655
Pd5 Al5 Pd5 180.0 9_765 9_655
Pd1 Al5 Al5 127.36(2) 9_655 9_765
Pd1 Al5 Al5 52.64(2) 1_655 9_765
Pd1 Al5 Al5 127.36(2) . 9_765
Pd1 Al5 Al5 52.64(2) 9_665 9_765
Pd5 Al5 Al5 0.0 9_765 9_765
Pd5 Al5 Al5 180.0 9_655 9_765
Pd1 Al5 Al5 52.64(2) 9_655 9_655
Pd1 Al5 Al5 127.36(2) 1_655 9_655
Pd1 Al5 Al5 52.64(2) . 9_655
Pd1 Al5 Al5 127.36(2) 9_665 9_655
Pd5 Al5 Al5 180.0 9_765 9_655
Pd5 Al5 Al5 0.0 9_655 9_655
Al5 Al5 Al5 180.0 9_765 9_655
Pd1 Al5 Pd5 127.36(2) 9_655 9_665
Pd1 Al5 Pd5 127.36(2) 1_655 9_665
Pd1 Al5 Pd5 52.64(2) . 9_665
Pd1 Al5 Pd5 52.64(2) 9_665 9_665
Pd5 Al5 Pd5 90.0 9_765 9_665
Pd5 Al5 Pd5 90.0 9_655 9_665
Al5 Al5 Pd5 90.0 9_765 9_665
Al5 Al5 Pd5 90.0 9_655 9_665
Pd1 Al5 Pd5 52.64(2) 9_655 9_755
Pd1 Al5 Pd5 52.64(2) 1_655 9_755
Pd1 Al5 Pd5 127.36(2) . 9_755
Pd1 Al5 Pd5 127.36(2) 9_665 9_755
Pd5 Al5 Pd5 90.0 9_765 9_755
Pd5 Al5 Pd5 90.0 9_655 9_755
Al5 Al5 Pd5 90.0 9_765 9_755
Al5 Al5 Pd5 90.0 9_655 9_755
Pd5 Al5 Pd5 180.0 9_665 9_755
Pd1 Al5 Al5 127.36(2) 9_655 9_665
Pd1 Al5 Al5 127.36(2) 1_655 9_665
Pd1 Al5 Al5 52.64(2) . 9_665
Pd1 Al5 Al5 52.64(2) 9_665 9_665
Pd5 Al5 Al5 90.0 9_765 9_665
Pd5 Al5 Al5 90.0 9_655 9_665
Al5 Al5 Al5 90.0 9_765 9_665
Al5 Al5 Al5 90.0 9_655 9_665
Pd5 Al5 Al5 0.0 9_665 9_665
Pd5 Al5 Al5 180.0 9_755 9_665
Pd1 Al5 Al5 52.64(2) 9_655 9_755
Pd1 Al5 Al5 52.64(2) 1_655 9_755
Pd1 Al5 Al5 127.36(2) . 9_755
Pd1 Al5 Al5 127.36(2) 9_665 9_755
Pd5 Al5 Al5 90.0 9_765 9_755
Pd5 Al5 Al5 90.0 9_655 9_755
Al5 Al5 Al5 90.0 9_765 9_755
Al5 Al5 Al5 90.0 9_655 9_755
Pd5 Al5 Al5 180.0 9_665 9_755
Pd5 Al5 Al5 0.0 9_755 9_755
Al5 Al5 Al5 180.0 9_665 9_755
Pd1 Al5 Ce 160.75(5) 9_655 9_666
Pd1 Al5 Ce 66.79(4) 1_655 9_666
Pd1 Al5 Ce 66.79(4) . 9_666
Pd1 Al5 Ce 81.03(6) 9_665 9_666
Pd5 Al5 Ce 63.049(15) 9_765 9_666
Pd5 Al5 Ce 116.951(15) 9_655 9_666
Al5 Al5 Ce 63.049(15) 9_765 9_666
Al5 Al5 Ce 116.951(15) 9_655 9_666
Pd5 Al5 Ce 63.050(15) 9_665 9_666
Pd5 Al5 Ce 116.951(15) 9_755 9_666
Al5 Al5 Ce 63.050(15) 9_665 9_666
Al5 Al5 Ce 116.951(15) 9_755 9_666
Pd1 Al5 Ce 66.79(4) 9_655 1_554
Pd1 Al5 Ce 160.75(5) 1_655 1_554
Pd1 Al5 Ce 81.03(6) . 1_554
Pd1 Al5 Ce 66.79(4) 9_665 1_554
Pd5 Al5 Ce 116.951(15) 9_765 1_554
Pd5 Al5 Ce 63.049(15) 9_655 1_554
Al5 Al5 Ce 116.951(15) 9_765 1_554
Al5 Al5 Ce 63.049(15) 9_655 1_554
Pd5 Al5 Ce 63.050(15) 9_665 1_554
Pd5 Al5 Ce 116.951(15) 9_755 1_554
Al5 Al5 Ce 63.050(15) 9_665 1_554
Al5 Al5 Ce 116.951(15) 9_755 1_554
Ce Al5 Ce 126.10(3) 9_666 1_554
Pd1 Al5 Ce 81.03(6) 9_655 9_656
Pd1 Al5 Ce 66.79(4) 1_655 9_656
Pd1 Al5 Ce 66.79(4) . 9_656
Pd1 Al5 Ce 160.75(5) 9_665 9_656
Pd5 Al5 Ce 116.950(15) 9_765 9_656
Pd5 Al5 Ce 63.050(15) 9_655 9_656
Al5 Al5 Ce 116.950(15) 9_765 9_656
Al5 Al5 Ce 63.050(15) 9_655 9_656
Pd5 Al5 Ce 116.951(15) 9_665 9_656
Pd5 Al5 Ce 63.049(15) 9_755 9_656
Al5 Al5 Ce 116.951(15) 9_665 9_656
Al5 Al5 Ce 63.049(15) 9_755 9_656
Ce Al5 Ce 79.73(5) 9_666 9_656
Ce Al5 Ce 126.10(3) 1_554 9_656
Pd1 Al5 Ce 66.79(4) 9_655 1_654
Pd1 Al5 Ce 81.03(6) 1_655 1_654
Pd1 Al5 Ce 160.75(5) . 1_654
Pd1 Al5 Ce 66.79(4) 9_665 1_654
Pd5 Al5 Ce 63.050(15) 9_765 1_654
Pd5 Al5 Ce 116.951(15) 9_655 1_654
Al5 Al5 Ce 63.050(15) 9_765 1_654
Al5 Al5 Ce 116.951(15) 9_655 1_654
Pd5 Al5 Ce 116.951(15) 9_665 1_654
Pd5 Al5 Ce 63.049(15) 9_755 1_654
Al5 Al5 Ce 116.951(15) 9_665 1_654
Al5 Al5 Ce 63.049(15) 9_755 1_654
Ce Al5 Ce 126.10(3) 9_666 1_654
Ce Al5 Ce 79.73(5) 1_554 1_654
Ce Al5 Ce 126.10(3) 9_656 1_654
Pd1 Al5 Al5 90.0 9_655 1_655
Pd1 Al5 Al5 30.89(5) 1_655 1_655
Pd1 Al5 Al5 149.11(5) . 1_655
Pd1 Al5 Al5 90.0 9_665 1_655
Pd5 Al5 Al5 45.0 9_765 1_655
Pd5 Al5 Al5 135.0 9_655 1_655
Al5 Al5 Al5 45.0 9_765 1_655
Al5 Al5 Al5 135.0 9_655 1_655
Pd5 Al5 Al5 135.0 9_665 1_655
Pd5 Al5 Al5 45.0 9_755 1_655
Al5 Al5 Al5 135.0 9_665 1_655
Al5 Al5 Al5 45.0 9_755 1_655
Ce Al5 Al5 90.0 9_666 1_655
Ce Al5 Al5 129.86(2) 1_554 1_655
Ce Al5 Al5 90.0 9_656 1_655
Ce Al5 Al5 50.14(2) 1_654 1_655
Pd1 Al5 Al5 90.0 9_655 1_455
Pd1 Al5 Al5 149.11(5) 1_655 1_455
Pd1 Al5 Al5 30.89(5) . 1_455
Pd1 Al5 Al5 90.0 9_665 1_455
Pd5 Al5 Al5 135.0 9_765 1_455
Pd5 Al5 Al5 45.0 9_655 1_455
Al5 Al5 Al5 135.0 9_765 1_455
Al5 Al5 Al5 45.0 9_655 1_455
Pd5 Al5 Al5 45.0 9_665 1_455
Pd5 Al5 Al5 135.0 9_755 1_455
Al5 Al5 Al5 45.0 9_665 1_455
Al5 Al5 Al5 135.0 9_755 1_455
Ce Al5 Al5 90.0 9_666 1_455
Ce Al5 Al5 50.14(2) 1_554 1_455
Ce Al5 Al5 90.0 9_656 1_455
Ce Al5 Al5 129.86(2) 1_654 1_455
Al5 Al5 Al5 180.0 1_655 1_455
Pd1 Al5 Al5 149.11(5) 9_655 1_565
Pd1 Al5 Al5 90.0 1_655 1_565
Pd1 Al5 Al5 90.0 . 1_565
Pd1 Al5 Al5 30.89(5) 9_665 1_565
Pd5 Al5 Al5 45.0 9_765 1_565
Pd5 Al5 Al5 135.0 9_655 1_565
Al5 Al5 Al5 45.0 9_765 1_565
Al5 Al5 Al5 135.0 9_655 1_565
Pd5 Al5 Al5 45.0 9_665 1_565
Pd5 Al5 Al5 135.0 9_755 1_565
Al5 Al5 Al5 45.0 9_665 1_565
Al5 Al5 Al5 135.0 9_755 1_565
Ce Al5 Al5 50.14(2) 9_666 1_565
Ce Al5 Al5 90.0 1_554 1_565
Ce Al5 Al5 129.86(2) 9_656 1_565
Ce Al5 Al5 90.0 1_654 1_565
Al5 Al5 Al5 90.0 1_655 1_565
Al5 Al5 Al5 90.0 1_455 1_565
Pd1 Al5 Al5 30.89(5) 9_655 1_545
Pd1 Al5 Al5 90.0 1_655 1_545
Pd1 Al5 Al5 90.0 . 1_545
Pd1 Al5 Al5 149.11(5) 9_665 1_545
Pd5 Al5 Al5 135.0 9_765 1_545
Pd5 Al5 Al5 45.0 9_655 1_545
Al5 Al5 Al5 135.0 9_765 1_545
Al5 Al5 Al5 45.0 9_655 1_545
Pd5 Al5 Al5 135.0 9_665 1_545
Pd5 Al5 Al5 45.0 9_755 1_545
Al5 Al5 Al5 135.0 9_665 1_545
Al5 Al5 Al5 45.0 9_755 1_545
Ce Al5 Al5 129.86(2) 9_666 1_545
Ce Al5 Al5 90.0 1_554 1_545
Ce Al5 Al5 50.14(2) 9_656 1_545
Ce Al5 Al5 90.0 1_654 1_545
Al5 Al5 Al5 90.0 1_655 1_545
Al5 Al5 Al5 90.0 1_455 1_545
Al5 Al5 Al5 180.0 1_565 1_545
Pd1 Al5 Al1 29.18(7) 9_655 9_655
Pd1 Al5 Al1 116.42(5) 1_655 9_655
Pd1 Al5 Al1 116.42(5) . 9_655
Pd1 Al5 Al1 89.04(8) 9_665 9_655
Pd5 Al5 Al1 110.66(4) 9_765 9_655
Pd5 Al5 Al1 69.34(4) 9_655 9_655
Al5 Al5 Al1 110.66(4) 9_765 9_655
Al5 Al5 Al1 69.34(4) 9_655 9_655
Pd5 Al5 Al1 110.66(4) 9_665 9_655
Pd5 Al5 Al1 69.34(4) 9_755 9_655
Al5 Al5 Al1 110.66(4) 9_665 9_655
Al5 Al5 Al1 69.34(4) 9_755 9_655
Ce Al5 Al1 170.06(6) 9_666 9_655
Ce Al5 Al1 48.30(4) 1_554 9_655
Ce Al5 Al1 110.21(7) 9_656 9_655
Ce Al5 Al1 48.30(4) 1_654 9_655
Al5 Al5 Al1 90.0 1_655 9_655
Al5 Al5 Al1 90.0 1_455 9_655
Al5 Al5 Al1 119.93(6) 1_565 9_655
Al5 Al5 Al1 60.07(6) 1_545 9_655
Pd1 Al5 Al1 116.42(5) 9_655 1_655
Pd1 Al5 Al1 29.18(7) 1_655 1_655
Pd1 Al5 Al1 89.04(8) . 1_655
Pd1 Al5 Al1 116.42(4) 9_665 1_655
Pd5 Al5 Al1 69.34(4) 9_765 1_655
Pd5 Al5 Al1 110.66(4) 9_655 1_655
Al5 Al5 Al1 69.34(4) 9_765 1_655
Al5 Al5 Al1 110.66(4) 9_655 1_655
Pd5 Al5 Al1 110.66(4) 9_665 1_655
Pd5 Al5 Al1 69.34(4) 9_755 1_655
Al5 Al5 Al1 110.66(4) 9_665 1_655
Al5 Al5 Al1 69.34(4) 9_755 1_655
Ce Al5 Al1 48.30(4) 9_666 1_655
Ce Al5 Al1 170.06(6) 1_554 1_655
Ce Al5 Al1 48.30(4) 9_656 1_655
Ce Al5 Al1 110.21(7) 1_654 1_655
Al5 Al5 Al1 60.07(6) 1_655 1_655
Al5 Al5 Al1 119.93(6) 1_455 1_655
Al5 Al5 Al1 90.0 1_565 1_655
Al5 Al5 Al1 90.0 1_545 1_655
Al1 Al5 Al1 138.69(8) 9_655 1_655
Pd1 Al5 Al1 116.42(5) 9_655 .
Pd1 Al5 Al1 89.04(8) 1_655 .
Pd1 Al5 Al1 29.18(7) . .
Pd1 Al5 Al1 116.42(4) 9_665 .
Pd5 Al5 Al1 110.66(4) 9_765 .
Pd5 Al5 Al1 69.34(4) 9_655 .
Al5 Al5 Al1 110.66(4) 9_765 .
Al5 Al5 Al1 69.34(4) 9_655 .
Pd5 Al5 Al1 69.34(4) 9_665 .
Pd5 Al5 Al1 110.66(4) 9_755 .
Al5 Al5 Al1 69.34(4) 9_665 .
Al5 Al5 Al1 110.66(4) 9_755 .
Ce Al5 Al1 48.30(4) 9_666 .
Ce Al5 Al1 110.21(7) 1_554 .
Ce Al5 Al1 48.30(4) 9_656 .
Ce Al5 Al1 170.06(6) 1_654 .
Al5 Al5 Al1 119.93(6) 1_655 .
Al5 Al5 Al1 60.07(6) 1_455 .
Al5 Al5 Al1 90.0 1_565 .
Al5 Al5 Al1 90.0 1_545 .
Al1 Al5 Al1 138.69(8) 9_655 .
Al1 Al5 Al1 59.85(12) 1_655 .
Pd1 Al5 Al1 89.04(8) 9_655 9_665
Pd1 Al5 Al1 116.42(5) 1_655 9_665
Pd1 Al5 Al1 116.42(5) . 9_665
Pd1 Al5 Al1 29.18(7) 9_665 9_665
Pd5 Al5 Al1 69.34(4) 9_765 9_665
Pd5 Al5 Al1 110.66(4) 9_655 9_665
Al5 Al5 Al1 69.34(4) 9_765 9_665
Al5 Al5 Al1 110.66(4) 9_655 9_665
Pd5 Al5 Al1 69.34(4) 9_665 9_665
Pd5 Al5 Al1 110.66(4) 9_755 9_665
Al5 Al5 Al1 69.34(4) 9_665 9_665
Al5 Al5 Al1 110.66(4) 9_755 9_665
Ce Al5 Al1 110.21(7) 9_666 9_665
Ce Al5 Al1 48.30(4) 1_554 9_665
Ce Al5 Al1 170.06(6) 9_656 9_665
Ce Al5 Al1 48.30(4) 1_654 9_665
Al5 Al5 Al1 90.0 1_655 9_665
Al5 Al5 Al1 90.0 1_455 9_665
Al5 Al5 Al1 60.07(6) 1_565 9_665
Al5 Al5 Al1 119.93(6) 1_545 9_665
Al1 Al5 Al1 59.85(12) 9_655 9_665
Al1 Al5 Al1 138.69(8) 1_655 9_665
Al1 Al5 Al1 138.69(8) . 9_665

loop_
_geom_bond_atom_site_label_1
_geom_bond_atom_site_label_2
_geom_bond_distance
_geom_bond_site_symmetry_2
Ce Al1 3.273(4) 9_556
Ce Al1 3.273(4) 9_666
Ce Al1 3.273(4) 9_566
Ce Al1 3.273(4) 9_656
Ce Pd1 3.3215(17) 9_666
Ce Pd1 3.3215(17) 9_556
Ce Pd1 3.3215(17) 9_656
Ce Pd1 3.3215(17) 9_566
Ce Pd3 3.3708(17) 9_656
Ce Pd3 3.3708(17) 5_446
Ce Pd3 3.3708(17) 5_546
Ce Pd3 3.3708(17) 9_666
Ce Pd5 3.3739(16) 9_666
Ce Pd5 3.3739(16) 1_556
Ce Al5 3.3739(16) 9_666
Ce Al5 3.3739(16) 1_556
Ce Pd5 3.3739(16) 9_656
Ce Al5 3.3739(16) 9_656
Ce Pd5 3.3739(16) 1_456
Ce Al5 3.3739(16) 1_456
Ce Al4 3.958(9) .
Pd1 Al1 2.463(9) .
Pd1 Pd5 2.5199(14) 9_655
Pd1 Pd5 2.5199(14) 1_455
Pd1 Al5 2.5199(14) 9_655
Pd1 Al5 2.5199(14) 1_455
Pd1 Pd5 2.5199(14) 9_665
Pd1 Al5 2.5199(14) .
Pd1 Al5 2.5199(14) 9_665
Pd1 Ce 3.3215(17) 9_666
Pd1 Ce 3.3215(17) 9_556
Pd1 Ce 3.3215(17) 9_566
Pd1 Ce 3.3215(17) 9_656
Pd3 Al4 2.561(5) 9_666
Pd3 Al4 2.561(5) 9_656
Pd3 Al1 2.586(5) .
Pd3 Al1 2.586(5) 1_655
Pd3 Al3 2.619(5) 1_655
Pd3 Al3 2.619(5) .
Pd3 Pd4 2.9396(16) .
Pd3 Pd3 3.0582(14) 13_665
Pd3 Pd3 3.0582(14) 13_775
Pd3 Pd3 3.0582(14) 13_765
Pd3 Pd3 3.0582(14) 13_675
Pd3 Ce 3.3708(17) 9_656
Pd3 Ce 3.3708(17) 9_666
Pd4 Al3 2.611(5) .
Pd4 Al3 2.611(5) 9_666
Pd4 Al3 2.611(5) 9_656
Pd4 Al3 2.611(5) 1_655
Pd4 Al4 2.671(5) 9_656
Pd4 Al4 2.671(5) 1_655
Pd4 Al4 2.671(5) .
Pd4 Al4 2.671(5) 9_666
Pd4 Pd3 2.9396(16) 5_546
Pd4 Pd4 3.0582(14) 9_766
Pd4 Pd4 3.0582(14) 9_656
Pd4 Pd4 3.0582(14) 9_666
Pd4 Pd4 3.0582(14) 9_756
Al1 Pd3 2.586(5) 13_675
Al1 Pd3 2.586(5) 13_665
Al1 Pd3 2.586(5) 1_455
Al1 Al3 2.896(14) .
Al1 Ce 3.273(4) 9_556
Al1 Ce 3.273(4) 9_666
Al1 Ce 3.273(4) 9_656
Al1 Ce 3.273(4) 9_566
Al1 Al4 4.140(9) 9_666
Al1 Al4 4.140(9) 9_566
Al1 Al4 4.140(9) 9_656
Al1 Al4 4.140(9) 9_556
Al1 Al1 4.325(2) 1_545
Al1 Al1 4.325(2) 1_565
Al1 Al1 4.325(2) 1_655
Al1 Al1 4.325(2) 1_455
Al1 Al5 4.335(8) 9_655
Al1 Al5 4.335(8) 1_455
Al1 Al5 4.335(8) 9_665
Al1 Al5 4.335(8) .
Al3 Pd4 2.611(5) 9_666
Al3 Pd4 2.611(5) 9_656
Al3 Pd4 2.611(5) 1_455
Al3 Pd3 2.619(5) 13_665
Al3 Pd3 2.619(5) 1_455
Al3 Pd3 2.619(5) 13_675
Al3 Al4 3.030(12) .
Al3 Al4 3.0600(15) 9_556
Al3 Al4 3.0600(15) 9_666
Al3 Al4 3.0600(15) 9_566
Al3 Al4 3.0600(15) 9_656
Al3 Al3 4.232(12) 9_666
Al3 Al3 4.232(12) 9_566
Al3 Al3 4.232(12) 9_656
Al3 Al3 4.232(12) 9_556
Al3 Al3 4.325(2) 1_455
Al3 Al3 4.325(2) 1_545
Al3 Al3 4.325(2) 1_565
Al3 Al3 4.325(2) 1_655
Al4 Pd3 2.561(5) 5_546
Al4 Pd3 2.561(5) 9_666
Al4 Pd3 2.561(5) 5_446
Al4 Pd3 2.561(5) 9_656
Al4 Pd4 2.671(5) 9_656
Al4 Pd4 2.671(5) 1_455
Al4 Pd4 2.671(5) 9_666
Al4 Al3 3.0600(15) 9_556
Al4 Al3 3.0600(15) 9_666
Al4 Al3 3.0600(15) 9_566
Al4 Al3 3.0600(15) 9_656
Al4 Al1 4.140(9) 9_666
Al4 Al1 4.140(9) 9_656
Al4 Al1 4.140(9) 9_566
Al4 Al1 4.140(9) 9_556
Al4 Al4 4.325(2) 1_565
Al4 Al4 4.325(2) 1_545
Al4 Al4 4.325(2) 1_455
Al4 Al4 4.325(2) 1_655
Al4 Al4 4.380(13) 9_556
Al4 Al4 4.380(13) 9_566
Al5 Pd1 2.5199(14) 9_655
Al5 Pd1 2.5199(14) 1_655
Al5 Pd1 2.5199(14) 9_665
Al5 Pd5 3.0582(14) 9_765
Al5 Pd5 3.0582(14) 9_655
Al5 Al5 3.0582(14) 9_765
Al5 Al5 3.0582(14) 9_655
Al5 Pd5 3.0582(14) 9_665
Al5 Pd5 3.0582(14) 9_755
Al5 Al5 3.0582(14) 9_665
Al5 Al5 3.0582(14) 9_755
Al5 Ce 3.3739(16) 9_666
Al5 Ce 3.3739(16) 1_554
Al5 Ce 3.3739(16) 9_656
Al5 Ce 3.3739(16) 1_654
Al5 Al5 4.325(2) 1_655
Al5 Al5 4.325(2) 1_455
Al5 Al5 4.325(2) 1_565
Al5 Al5 4.325(2) 1_545
Al5 Al1 4.335(8) 9_655
Al5 Al1 4.335(8) 1_655
Al5 Al1 4.335(8) 9_665
